data_7130198
loop_
_publ_author_name
'Wu, Jinjiang'
'Wang, Guo-Lu'
'Zhu, Zhenhua'
'Zhao, Chen'
'Li, Xiao-Lei'
'Zhang, Yi-Quan'
'Tang, Jinkui'

_publ_section_title
;
 Terminal fluoride coordinated air-stable chiral dysprosium single-ion
 magnets
;
_journal_name_full 'Chemical Communications'
_journal_paper_doi 10.1039/D2CC02570A
_journal_year 2022
_chemical_formula_moiety 'C46 H44 Dy F2 N6 O, C24 H20 B, C H4 O, 2(H2 O)'
_chemical_formula_sum 'C71 H72 B Dy F2 N6 O4'
_chemical_formula_weight 1284.65
_space_group_crystal_system monoclinic
_space_group_IT_number 4
_space_group_name_Hall 'P 2yb'
_space_group_name_H-M_alt 'P 1 21 1'
_atom_sites_solution_hydrogens mixed
_atom_sites_solution_primary dual
_audit_creation_date 2022-01-18
_audit_creation_method
;
Olex2 1.3
(compiled 2020.02.04 svn.rd84adfe8 for OlexSys, GUI svn.r6032)
;
_audit_update_record
;
2022-01-18 deposited with the CCDC.	2022-06-07 downloaded from the CCDC.
;
_cell_angle_alpha 90
_cell_angle_beta 96.2300(10)
_cell_angle_gamma 90
_cell_formula_units_Z 4
_cell_length_a 16.7090(5)
_cell_length_b 23.6685(7)
_cell_length_c 20.7456(6)
_cell_measurement_reflns_used 9806
_cell_measurement_temperature 180.0
_cell_measurement_theta_max 24.980
_cell_measurement_theta_min 2.276
_cell_volume 8156.0(4)
_computing_cell_refinement 'SAINT V8.40A (Bruker, 2019)'
_computing_data_reduction 'SAINT V8.40A (Bruker, 2019)'
_computing_molecular_graphics 'Olex2 1.3 (Dolomanov et al., 2009)'
_computing_publication_material 'Olex2 1.3 (Dolomanov et al., 2009)'
_computing_structure_refinement 'SHELXL 2018/3 (Sheldrick, 2015)'
_computing_structure_solution 'SHELXT 2018/2 (Sheldrick, 2018)'
_diffrn_ambient_temperature 180.0
_diffrn_measured_fraction_theta_full 0.997
_diffrn_measured_fraction_theta_max 0.997
_diffrn_measurement_device_type 'CCD area detector'
_diffrn_measurement_method 'phi and omega scans'
_diffrn_radiation_monochromator graphite
_diffrn_radiation_type MoK\a
_diffrn_radiation_wavelength 0.71073
_diffrn_reflns_av_R_equivalents 0.0542
_diffrn_reflns_av_unetI/netI 0.0668
_diffrn_reflns_Laue_measured_fraction_full 0.997
_diffrn_reflns_Laue_measured_fraction_max 0.997
_diffrn_reflns_limit_h_max 19
_diffrn_reflns_limit_h_min -19
_diffrn_reflns_limit_k_max 28
_diffrn_reflns_limit_k_min -28
_diffrn_reflns_limit_l_max 23
_diffrn_reflns_limit_l_min -24
_diffrn_reflns_number 83334
_diffrn_reflns_point_group_measured_fraction_full 0.995
_diffrn_reflns_point_group_measured_fraction_max 0.995
_diffrn_reflns_theta_full 25.036
_diffrn_reflns_theta_max 25.036
_diffrn_reflns_theta_min 2.113
_diffrn_source_current 1.4
_diffrn_source_power 0.07
_diffrn_source_voltage 50.0
_exptl_absorpt_coefficient_mu 0.962
_exptl_absorpt_correction_T_max 0.7452
_exptl_absorpt_correction_T_min 0.6469
_exptl_absorpt_correction_type multi-scan
_exptl_absorpt_process_details
;
SADABS-2016/2 (Bruker,2016/2) was used for absorption correction.
wR2(int) was 0.1168 before and 0.0714 after correction.
The Ratio of minimum to maximum transmission is 0.8681.
The \l/2 correction factor is Not present.
;
_exptl_crystal_colour 'clear light yellow'
_exptl_crystal_colour_lustre clear
_exptl_crystal_colour_modifier light
_exptl_crystal_colour_primary yellow
_exptl_crystal_density_diffrn 1.046
_exptl_crystal_description block
_exptl_crystal_F_000 2644
_exptl_crystal_preparation 'Magnetic properties'
_exptl_crystal_size_max 0.21
_exptl_crystal_size_mid 0.14
_exptl_crystal_size_min 0.12
_refine_diff_density_max 1.806
_refine_diff_density_min -0.941
_refine_diff_density_rms 0.075
_refine_ls_abs_structure_details
;
 Flack x determined using 10447 quotients [(I+)-(I-)]/[(I+)+(I-)]
 (Parsons, Flack and Wagner, Acta Cryst. B69 (2013) 249-259).
;
_refine_ls_abs_structure_Flack 0.062(4)
_refine_ls_extinction_method none
_refine_ls_goodness_of_fit_ref 1.000
_refine_ls_hydrogen_treatment constr
_refine_ls_matrix_type full
_refine_ls_number_parameters 1453
_refine_ls_number_reflns 28704
_refine_ls_number_restraints 496
_refine_ls_restrained_S_all 1.002
_refine_ls_R_factor_all 0.0536
_refine_ls_R_factor_gt 0.0456
_refine_ls_shift/su_max 0.061
_refine_ls_shift/su_mean 0.001
_refine_ls_structure_factor_coef Fsqd
_refine_ls_weighting_details 'w=1/[\s^2^(Fo^2^)+(0.0704P)^2^] where P=(Fo^2^+2Fc^2^)/3'
_refine_ls_weighting_scheme calc
_refine_ls_wR_factor_gt 0.1138
_refine_ls_wR_factor_ref 0.1188
_reflns_Friedel_coverage 0.944
_reflns_Friedel_fraction_full 0.992
_reflns_Friedel_fraction_max 0.992
_reflns_number_gt 25386
_reflns_number_total 28704
_reflns_threshold_expression 'I > 2\s(I)'
_cod_data_source_file d2cc02570a2.cif
_cod_data_source_block 1
_cod_database_code 7130198
_shelx_shelxl_version_number 2018/3
_shelx_space_group_comment
;
The symmetry employed for this shelxl refinement is uniquely defined
by the following loop, which should always be used as a source of
symmetry information in preference to the above space-group names.
They are only intended as comments.
;
_shelx_estimated_absorpt_t_max 0.893
_shelx_estimated_absorpt_t_min 0.823
_olex2_refinement_description
;
1. Fixed Uiso
 At 1.2 times of:
  All C(H) groups
 At 1.5 times of:
  All C(H,H,H) groups, All O(H) groups, All O(H,H) groups
2. Restrained distances
 C132-C88
 1.54 with sigma of 0.02
 C140-C104
 1.432 with sigma of 0.02
 H40-H14B
 2 with sigma of 0.02
 H2B-O2
 0.87 with sigma of 0.02
 O2-H2A
 0.87 with sigma of 0.02
 C114-C117
 1.45 with sigma of 0.02
 C114-C116 \\sim C114-C118
 with sigma of 0.02
 Dy1-H1A \\sim Dy1-H1B
 with sigma of 0.02
3. Rigid bond restraints
 C117, C118, C119, C120, C115, C116
 with sigma for 1-2 distances of 0.01 and sigma for 1-3 distances of 0.01
 C79, C103
 with sigma for 1-2 distances of 0.01 and sigma for 1-3 distances of 0.02
4. Uiso/Uaniso restraints and constraints
C114 \\sim C117 \\sim C118 \\sim C119 \\sim C120 \\sim C115 \\sim C116: within
3.8A with sigma of 0.02 and sigma for terminal atoms of 0.01 within 3.8A
C93 \\sim C122 \\sim C123 \\sim C124 \\sim C125 \\sim C126 \\sim C121 \\sim
C133: within 3.8A with sigma of 0.01 and sigma for terminal atoms of 0.02
within 3.8A
C96 \\sim C109 \\sim C130 \\sim C111 \\sim C105 \\sim C107 \\sim C110: within
3.8A with sigma of 0.01 and sigma for terminal atoms of 0.02 within 3.8A
C138 \\sim C139 \\sim C134 \\sim C135 \\sim C136 \\sim C137: within 3.8A with
sigma of 0.01 and sigma for terminal atoms of 0.02 within 3.8A
5.a Everything fixed:
 C133, O3, H3A, O5, H5A, H5B, O6, H6A, H6B, O4, H4A, H4B, O8, H8A, H8B
5.b Riding coordinates:
 C127(H12A,H12B,H12C), C133(H13D,H13E,H13F), C142(H14G,H14H,H14I)
5.c Free rotating group:
 O1(H1A,H1B)
5.d Rotating group:
 O2(H2A,H2B)
5.e Ternary CH refined with riding coordinates:
 C13(H13), C36(H36), C39(H39), C40(H40), C43(H43), C60(H60), C74(H74), C93(H93)
5.f Aromatic/amide H refined with riding coordinates:
 C2(H2), C3(H3), C6(H6), C7(H7), C8(H8), C9(H9), C12(H12), C15(H15), C16(H16),
 C18(H18), C19(H19), C22(H22), C24(H24), C25(H25), C26(H26), C29(H29), C30(H30),
  C31(H31), C32(H32), C33(H33), C34(H34), C35(H35), C38(H38), C41(H41),
 C42(H42), C44(H44), C46(H46), C47(H47), C48(H48), C49(H49), C50(H50), C52(H52),
  C54(H54), C56(H56), C57(H57), C58(H58), C59(H59), C61(H61), C62(H62),
 C63(H63), C64(H64), C65(H65), C66(H66), C70(H70), C71(H71), C72(H72), C73(H73),
  C75(H75), C76(H76), C77(H77), C79(H79), C80(H80), C81(H81), C82(H82),
 C83(H83), C84(H84), C85(H85), C86(H86), C87(H87), C89(H89), C90(H90), C91(H91),
  C92(H92), C95(H95), C97(H97), C99(H99), C100(H100), C102(H102), C103(H103),
 C105(H105), C106(H106), C108(H108), C109(H109), C111(H111), C112(H112),
 C115(H115), C116(H116), C119(H119), C120(H120), C123(H123), C124(H124),
 C125(H125), C126(H126), C128(H128), C129(H129), C130(H130), C131(H131),
 C134(H134), C135(H135), C136(H136), C137(H137), C139(H139)
5.g Fitted hexagon refined as free rotating group:
 C115(C116,C117,C118,C119,C120), C121(C122,C123,C124,C125,C126), C134(C135,
 C136,C137,C138,C139)
5.h Idealised Me refined as rotating group:
 C101(H10A,H10B,H10C), C110(H11D,H11E,H11F), C113(H11A,H11B,H11C), C132(H13A,
 H13B,H13C), C140(H14A,H14B,H14C), C141(H14D,H14E,H14F), C114(H11G,H11H,H11I)
5.i Idealised tetrahedral OH refined as rotating group:
 O7(H7A)
;
_smtbx_masks_special_details
;
A solvent mask was calculated and 1082 electrons were 
found in a volume of 2630\%A^3^ in 1 void per unit cell. 
This is consistent with the presence of 
15[CH3OH] per Asymmetric Unit 
which account for 1080 electrons 
per unit cell.
;
_smtbx_masks_void_probe_radius 1.2
_smtbx_masks_void_truncation_radius 1.2
_olex2_submission_special_instructions 'No special instructions were received'

loop_
_space_group_symop_operation_xyz
'x, y, z'
'-x, y+1/2, -z'

loop_
_atom_site_label
_atom_site_type_symbol
_atom_site_fract_x
_atom_site_fract_y
_atom_site_fract_z
_atom_site_U_iso_or_equiv
_atom_site_adp_type
_atom_site_occupancy
_atom_site_site_symmetry_order
_atom_site_calc_flag
_atom_site_refinement_flags_posn
_atom_site_refinement_flags_adp
_atom_site_refinement_flags_occupancy
_atom_site_disorder_assembly
_atom_site_disorder_group
Dy1 Dy 0.77377(2) 0.54469(2) 0.53285(2) 0.03248(10) Uani 1 1 d D . . . .
Dy2 Dy 0.24968(2) 0.44455(2) 0.06860(2) 0.03817(11) Uani 1 1 d . . . . .
F1 F 0.7694(3) 0.5098(2) 0.4363(2) 0.0459(12) Uani 1 1 d . . . . .
F3 F 0.2211(3) 0.4844(2) -0.0241(3) 0.0548(14) Uani 1 1 d . . . . .
F4 F 0.3110(3) 0.4496(3) 0.1658(2) 0.0604(13) Uani 1 1 d . . . . .
N1 N 0.8996(3) 0.4818(2) 0.5684(3) 0.0319(15) Uani 1 1 d . . . . .
N9 N 0.2311(3) 0.5500(3) 0.1009(3) 0.0412(16) Uani 1 1 d . . . . .
F2 F 0.8332(3) 0.6048(2) 0.6037(3) 0.0563(13) Uani 1 1 d . . . . .
N6 N 0.7514(3) 0.4346(2) 0.5533(3) 0.0274(13) Uani 1 1 d . . . . .
N8 N 0.3723(4) 0.5177(3) 0.0605(4) 0.0399(16) Uani 1 1 d . . . . .
O2 O 0.2290(4) 0.3601(3) 0.1302(3) 0.0627(19) Uani 1 1 d D . . . .
H2A H 0.237065 0.355721 0.172122 0.094 Uiso 1 1 d DR U . . .
H2B H 0.211959 0.327318 0.115519 0.094 Uiso 1 1 d DR U . . .
C1 C 0.8124(4) 0.4031(3) 0.5779(4) 0.0321(17) Uani 1 1 d . . . . .
N5 N 0.6228(3) 0.4984(3) 0.5104(4) 0.0386(16) Uani 1 1 d . . . . .
N2 N 0.9139(4) 0.5746(3) 0.4955(4) 0.0420(17) Uani 1 1 d . . . . .
N4 N 0.6469(4) 0.6106(3) 0.5180(4) 0.0406(17) Uani 1 1 d . . . . .
N12 N 0.2602(3) 0.3550(3) -0.0075(3) 0.0335(15) Uani 1 1 d . . . . .
C2 C 0.8922(4) 0.4309(3) 0.5852(4) 0.0330(17) Uani 1 1 d . . . . .
H2 H 0.938280 0.410217 0.602603 0.040 Uiso 1 1 calc R U . . .
C3 C 0.3654(5) 0.5690(4) 0.0766(5) 0.043(2) Uani 1 1 d . . . . .
H3 H 0.408963 0.594416 0.074076 0.052 Uiso 1 1 calc R U . . .
C4 C 0.9135(4) 0.8285(3) 0.2236(3) 0.0300(16) Uani 1 1 d . . . . .
N7 N 0.3915(4) 0.4049(3) 0.0504(3) 0.0391(16) Uani 1 1 d . . . . .
C5 C 0.3336(4) 0.3348(3) -0.0179(4) 0.0365(18) Uani 1 1 d . . . . .
C6 C 0.8053(4) 0.3477(3) 0.5957(4) 0.0322(16) Uani 1 1 d . . . . .
H6 H 0.851531 0.327278 0.613268 0.039 Uiso 1 1 calc R U . . .
C7 C 0.4930(4) 0.7023(3) 0.1327(4) 0.0357(18) Uani 1 1 d . . . . .
H7 H 0.523461 0.668603 0.139842 0.043 Uiso 1 1 calc R U . . .
N11 N 0.1153(4) 0.3924(3) 0.0178(4) 0.0422(17) Uani 1 1 d . . . . .
C8 C 0.6119(4) 0.4455(4) 0.5180(4) 0.0410(18) Uani 1 1 d . . . . .
H8 H 0.559745 0.429674 0.508064 0.049 Uiso 1 1 calc R U . . .
C9 C 1.0834(4) 0.7073(4) 0.3956(4) 0.040(2) Uani 1 1 d . . . . .
H9 H 1.116374 0.674999 0.404684 0.048 Uiso 1 1 calc R U . . .
N10 N 0.1125(4) 0.4747(3) 0.1062(3) 0.0386(15) Uani 1 1 d . . . . .
C10 C 0.9908(4) 0.7430(3) 0.1868(4) 0.0295(16) Uani 1 1 d . . . . .
C11 C 0.1963(5) 0.3286(3) -0.0349(4) 0.0361(18) Uani 1 1 d . . . . .
C12 C 1.0608(4) 0.7235(3) 0.3310(4) 0.0357(17) Uani 1 1 d . . . . .
H12 H 1.078494 0.701582 0.296878 0.043 Uiso 1 1 calc R U . . .
C13 C 0.4508(4) 0.4962(3) 0.0449(4) 0.040(2) Uani 1 1 d . . . . .
H13 H 0.446962 0.488697 -0.002778 0.048 Uiso 1 1 calc R U . . .
C14 C 0.4760(4) 0.7343(3) 0.1857(4) 0.0352(17) Uani 1 1 d . . . . .
C15 C 0.5046(4) 0.7570(4) 0.3791(4) 0.0362(18) Uani 1 1 d . . . . .
H15 H 0.476241 0.724803 0.391770 0.043 Uiso 1 1 calc R U . . .
C16 C 0.7205(5) 0.7223(4) 0.4207(4) 0.041(2) Uani 1 1 d . . . . .
H16 H 0.675561 0.747082 0.416634 0.050 Uiso 1 1 calc R U . . .
C17 C 0.5176(4) 0.7627(3) 0.3134(4) 0.0349(17) Uani 1 1 d . . . . .
C18 C 1.0105(5) 0.7865(3) 0.4313(4) 0.0374(18) Uani 1 1 d . . . . .
H18 H 0.993635 0.809317 0.465011 0.045 Uiso 1 1 calc R U . . .
C19 C 0.9885(4) 0.8005(3) 0.3670(3) 0.0296(16) Uani 1 1 d . . . . .
H19 H 0.954707 0.832401 0.357766 0.036 Uiso 1 1 calc R U . . .
C20 C 1.0511(5) 0.4671(4) 0.5862(5) 0.051(3) Uani 1 1 d . . . . .
C21 C 1.0787(4) 0.8341(3) 0.2368(4) 0.0313(16) Uani 1 1 d . . . . .
C22 C 0.8544(4) 0.6990(3) 0.4026(4) 0.0352(18) Uani 1 1 d . . . . .
H22 H 0.902827 0.707209 0.384364 0.042 Uiso 1 1 calc R U . . .
C23 C 0.6783(4) 0.4102(3) 0.5415(4) 0.0387(19) Uani 1 1 d . . . . .
C24 C 1.0146(4) 0.7476(3) 0.1247(4) 0.0347(17) Uani 1 1 d . . . . .
H24 H 1.044778 0.779724 0.114394 0.042 Uiso 1 1 calc R U . . .
N3 N 0.7823(3) 0.6370(3) 0.4681(3) 0.0340(15) Uani 1 1 d . . . . .
C25 C 0.6470(4) 0.6555(3) 0.4859(4) 0.0366(19) Uani 1 1 d . . . . .
H25 H 0.600036 0.678465 0.480615 0.044 Uiso 1 1 calc R U . . .
O1 O 0.7247(4) 0.5317(2) 0.6342(3) 0.0493(15) Uani 1 1 d G . . . .
H1A H 0.736389 0.496252 0.641404 0.074 Uiso 1 1 d DG U . . .
H1B H 0.760300 0.550023 0.659847 0.074 Uiso 1 1 d DG U . . .
C26 C 0.1522(5) 0.6228(4) 0.1440(5) 0.046(2) Uani 1 1 d . . . . .
H26 H 0.103068 0.633124 0.159892 0.055 Uiso 1 1 calc R U . . .
C27 C 1.0129(4) 0.7708(3) 0.3159(4) 0.0299(16) Uani 1 1 d . . . . .
C28 C 0.5799(5) 0.6731(3) 0.2698(4) 0.0355(17) Uani 1 1 d . . . . .
C29 C 0.7303(4) 0.3214(3) 0.5878(4) 0.041(2) Uani 1 1 d . . . . .
H29 H 0.722518 0.284144 0.602862 0.049 Uiso 1 1 calc R U . . .
C30 C 0.4023(5) 0.3636(3) 0.0146(4) 0.0384(19) Uani 1 1 d . . . . .
H30 H 0.455247 0.351375 0.008931 0.046 Uiso 1 1 calc R U . . .
C31 C 0.9192(4) 0.6154(4) 0.4585(4) 0.039(2) Uani 1 1 d . . . . .
H31 H 0.968618 0.623372 0.441573 0.047 Uiso 1 1 calc R U . . .
C32 C 0.5757(6) 0.8411(4) 0.4099(6) 0.060(3) Uani 1 1 d . . . . .
H32 H 0.596393 0.867051 0.442445 0.072 Uiso 1 1 calc R U . . .
C33 C 0.1010(4) 0.5253(3) 0.1264(4) 0.0386(18) Uani 1 1 d . . . . .
H33 H 0.051483 0.535089 0.142077 0.046 Uiso 1 1 calc R U . . .
C34 C 0.2726(5) 0.2613(4) -0.0868(4) 0.040(2) Uani 1 1 d . . . . .
H34 H 0.276767 0.229325 -0.113843 0.049 Uiso 1 1 calc R U . . .
C35 C 0.8416(4) 0.8081(4) 0.2441(4) 0.0386(18) Uani 1 1 d . . . . .
H35 H 0.844587 0.774782 0.269872 0.046 Uiso 1 1 calc R U . . .
C36 C 0.9804(4) 0.5071(4) 0.5749(5) 0.044(2) Uani 1 1 d . . . . .
H36 H 0.983567 0.533787 0.612476 0.053 Uiso 1 1 calc R U . . .
C37 C 0.1638(5) 0.5669(4) 0.1252(4) 0.0399(19) Uani 1 1 d . . . . .
C38 C 0.6653(4) 0.3540(3) 0.5556(5) 0.043(2) Uani 1 1 d . . . . .
H38 H 0.614060 0.337253 0.544100 0.051 Uiso 1 1 calc R U . . .
C39 C 0.5702(4) 0.5879(4) 0.5380(5) 0.050(3) Uani 1 1 d . . . . .
H39 H 0.580943 0.573611 0.583494 0.060 Uiso 1 1 calc R U . . .
C40 C 0.0451(4) 0.4339(4) 0.1023(5) 0.052(2) Uani 1 1 d . . . . .
H40 H 0.064443 0.401021 0.130015 0.063 Uiso 1 1 calc DR U . . .
C41 C 0.9062(5) 0.8758(4) 0.1839(4) 0.047(2) Uani 1 1 d . . . . .
H41 H 0.952754 0.890336 0.167162 0.056 Uiso 1 1 calc R U . . .
C42 C 0.9455(4) 0.6933(3) 0.1976(4) 0.0376(18) Uani 1 1 d . . . . .
H42 H 0.928089 0.687406 0.239212 0.045 Uiso 1 1 calc R U . . .
C43 C 0.4599(4) 0.4399(4) 0.0806(4) 0.0414(19) Uani 1 1 d . . . . .
H43 H 0.450375 0.446981 0.126673 0.050 Uiso 1 1 calc R U . . .
C44 C 0.7876(5) 0.7347(3) 0.3915(4) 0.040(2) Uani 1 1 d . . . . .
H44 H 0.788976 0.766862 0.364208 0.048 Uiso 1 1 calc R U . . .
C45 C 0.4704(5) 0.5099(4) 0.4932(6) 0.058(3) Uani 1 1 d . . . . .
C46 C 1.0670(5) 0.4297(4) 0.5392(6) 0.054(2) Uani 1 1 d . . . . .
H46 H 1.030995 0.427961 0.500520 0.065 Uiso 1 1 calc R U . . .
C47 C 0.5627(5) 0.8105(3) 0.2990(4) 0.0384(18) Uani 1 1 d . . . . .
H47 H 0.574285 0.816774 0.255800 0.046 Uiso 1 1 calc R U . . .
C48 C 0.4661(5) 0.7187(4) 0.0685(4) 0.044(2) Uani 1 1 d . . . . .
H48 H 0.479395 0.696360 0.033162 0.053 Uiso 1 1 calc R U . . .
C49 C 0.1181(5) 0.3487(4) -0.0210(4) 0.042(2) Uani 1 1 d . . . . .
H49 H 0.070151 0.330801 -0.039491 0.051 Uiso 1 1 calc R U . . .
C50 C 0.4305(5) 0.7843(4) 0.1713(5) 0.048(2) Uani 1 1 d . . . . .
H50 H 0.418433 0.808160 0.205782 0.058 Uiso 1 1 calc R U . . .
C51 C 0.2901(5) 0.5892(4) 0.0991(4) 0.042(2) Uani 1 1 d . . . . .
C52 C 0.5310(5) 0.7961(4) 0.4255(5) 0.046(2) Uani 1 1 d . . . . .
H52 H 0.518076 0.791705 0.468660 0.055 Uiso 1 1 calc R U . . .
C53 C -0.0349(5) 0.4523(4) 0.1255(5) 0.051(2) Uani 1 1 d . . . . .
C54 C 1.0577(5) 0.7385(4) 0.4464(4) 0.045(2) Uani 1 1 d . . . . .
H54 H 1.071918 0.727483 0.490174 0.054 Uiso 1 1 calc R U . . .
C55 C 0.7189(4) 0.6729(3) 0.4563(4) 0.0323(17) Uani 1 1 d . . . . .
B2 B 1.0003(5) 0.7944(3) 0.2398(4) 0.0266(17) Uani 1 1 d . . . . .
C56 C 0.6644(6) 0.6007(4) 0.3258(5) 0.054(2) Uani 1 1 d . . . . .
H56 H 0.669746 0.570361 0.355882 0.065 Uiso 1 1 calc R U . . .
C57 C -0.0826(5) 0.4895(4) 0.0847(5) 0.056(3) Uani 1 1 d . . . . .
H57 H -0.064676 0.502972 0.045597 0.067 Uiso 1 1 calc R U . . .
C58 C 0.1999(5) 0.2805(4) -0.0752(4) 0.042(2) Uani 1 1 d . . . . .
H58 H 0.152118 0.262334 -0.093641 0.050 Uiso 1 1 calc R U . . .
C59 C 1.0804(6) 0.8915(4) 0.2545(5) 0.049(2) Uani 1 1 d . . . . .
H59 H 1.031462 0.908148 0.264437 0.058 Uiso 1 1 calc R U . . .
C60 C 0.5532(4) 0.5372(4) 0.4930(4) 0.046(2) Uani 1 1 d . . . . .
H60 H 0.557338 0.550740 0.447847 0.055 Uiso 1 1 calc R U . . .
C61 C 0.6477(4) 0.6889(4) 0.2398(4) 0.0396(18) Uani 1 1 d . . . . .
H61 H 0.643044 0.719409 0.209885 0.048 Uiso 1 1 calc R U . . .
C62 C 0.5911(5) 0.4184(4) 0.0335(5) 0.056(3) Uani 1 1 d . . . . .
H62 H 0.571994 0.440994 -0.002799 0.067 Uiso 1 1 calc R U . . .
C63 C 0.9266(5) 0.6545(4) 0.1507(5) 0.043(2) Uani 1 1 d . . . . .
H63 H 0.896303 0.622065 0.159884 0.052 Uiso 1 1 calc R U . . .
C64 C 0.3407(5) 0.2880(4) -0.0593(5) 0.047(2) Uani 1 1 d . . . . .
H64 H 0.392277 0.275214 -0.068098 0.056 Uiso 1 1 calc R U . . .
C65 C 0.7679(5) 0.8323(5) 0.2299(5) 0.058(3) Uani 1 1 d . . . . .
H65 H 0.721739 0.816951 0.246555 0.069 Uiso 1 1 calc R U . . .
C66 C 0.7275(7) 0.6156(5) 0.2954(5) 0.067(3) Uani 1 1 d . . . . .
H66 H 0.776542 0.595151 0.302829 0.081 Uiso 1 1 calc R U . . .
C67 C 0.8486(4) 0.6512(3) 0.4411(4) 0.0317(17) Uani 1 1 d . . . . .
B1 B 0.4972(5) 0.7114(4) 0.2608(5) 0.0319(19) Uani 1 1 d . . . . .
C68 C 0.5035(5) 0.6317(4) 0.5360(5) 0.045(2) Uani 1 1 d . . . . .
C69 C 0.5677(6) 0.3772(4) 0.1368(5) 0.058(3) Uani 1 1 d . . . . .
C70 C 1.1522(5) 0.8117(5) 0.2236(4) 0.049(2) Uani 1 1 d . . . . .
H70 H 1.155624 0.772962 0.212262 0.059 Uiso 1 1 calc R U . . .
C71 C 1.2229(5) 0.8464(5) 0.2271(5) 0.061(3) Uani 1 1 d . . . . .
H71 H 1.272982 0.830933 0.218155 0.073 Uiso 1 1 calc R U . . .
C72 C 0.4462(5) 0.6395(4) 0.4826(5) 0.054(3) Uani 1 1 d . . . . .
H72 H 0.447620 0.616123 0.445443 0.065 Uiso 1 1 calc R U . . .
C73 C 0.4343(6) 0.5087(5) 0.5509(7) 0.072(4) Uani 1 1 d . . . . .
H73 H 0.462683 0.523851 0.589191 0.086 Uiso 1 1 calc R U . . .
C74 C 0.0354(5) 0.4121(4) 0.0322(5) 0.050(2) Uani 1 1 d . . . . .
H74 H 0.021216 0.445460 0.003676 0.060 Uiso 1 1 calc R U . . .
C75 C 1.1485(7) 0.9257(4) 0.2586(5) 0.064(3) Uani 1 1 d . . . . .
H75 H 1.145551 0.964059 0.271737 0.077 Uiso 1 1 calc R U . . .
C76 C 0.5903(5) 0.8484(4) 0.3475(5) 0.053(2) Uani 1 1 d . . . . .
H76 H 0.620401 0.880424 0.336541 0.064 Uiso 1 1 calc R U . . .
C77 C 0.9958(5) 0.7068(4) 0.0774(4) 0.047(2) Uani 1 1 d . . . . .
H77 H 1.014770 0.710986 0.036111 0.056 Uiso 1 1 calc R U . . .
C78 C 0.5425(4) 0.4114(4) 0.0814(5) 0.044(2) Uani 1 1 d . . . . .
C79 C 1.1815(6) 0.3976(6) 0.6017(9) 0.094(5) Uani 1 1 d . U . . .
H79 H 1.226498 0.372962 0.608542 0.113 Uiso 1 1 calc R U . . .
C80 C 0.2116(5) 0.6635(4) 0.1398(6) 0.057(3) Uani 1 1 d . . . . .
H80 H 0.203339 0.701761 0.151275 0.069 Uiso 1 1 calc R U . . .
C81 C 0.5910(6) 0.6285(3) 0.3144(4) 0.047(2) Uani 1 1 d . . . . .
H81 H 0.547482 0.617184 0.337369 0.056 Uiso 1 1 calc R U . . .
C82 C 0.6663(5) 0.3947(5) 0.0345(5) 0.061(3) Uani 1 1 d . . . . .
H82 H 0.698972 0.400602 0.000447 0.073 Uiso 1 1 calc R U . . .
C83 C 0.9508(5) 0.6614(4) 0.0892(4) 0.048(2) Uani 1 1 d . . . . .
H83 H 0.935892 0.634526 0.055992 0.058 Uiso 1 1 calc R U . . .
C84 C 1.1351(6) 0.3929(4) 0.5454(7) 0.065(3) Uani 1 1 d . . . . .
H84 H 1.146393 0.367370 0.512287 0.077 Uiso 1 1 calc R U . . .
C85 C 0.2839(4) 0.6457(4) 0.1181(5) 0.046(2) Uani 1 1 d . . . . .
H85 H 0.327451 0.671245 0.116324 0.055 Uiso 1 1 calc R U . . .
C86 C 1.2170(8) 0.9044(7) 0.2441(6) 0.088(4) Uani 1 1 d . . . . .
H86 H 1.263137 0.927985 0.244997 0.105 Uiso 1 1 calc R U . . .
C87 C 0.7210(5) 0.6619(4) 0.2523(5) 0.052(2) Uani 1 1 d . . . . .
H87 H 0.766367 0.674201 0.232111 0.063 Uiso 1 1 calc R U . . .
C88 C 0.4300(5) 0.4890(4) 0.4369(6) 0.063(3) Uani 1 1 d D . . . .
C89 C 0.3885(6) 0.6799(5) 0.4828(6) 0.068(3) Uani 1 1 d . . . . .
H89 H 0.350844 0.685099 0.445541 0.081 Uiso 1 1 calc R U . . .
C90 C 0.4212(6) 0.7664(4) 0.0573(5) 0.056(3) Uani 1 1 d . . . . .
H90 H 0.402000 0.777226 0.014278 0.068 Uiso 1 1 calc R U . . .
C91 C -0.1566(6) 0.5060(5) 0.1029(7) 0.082(4) Uani 1 1 d . . . . .
H91 H -0.189433 0.531973 0.077096 0.098 Uiso 1 1 calc R U . . .
C92 C 0.7618(6) 0.8797(5) 0.1909(5) 0.067(3) Uani 1 1 d . . . . .
H92 H 0.710740 0.896768 0.179524 0.081 Uiso 1 1 calc R U . . .
C93 C 0.9902(5) 0.5423(6) 0.5134(7) 0.086(3) Uani 1 1 d . U . . .
H93 H 1.003689 0.517668 0.476911 0.103 Uiso 1 1 calc R U . . .
C94 C 1.1013(5) 0.4700(4) 0.6450(6) 0.064(3) Uani 1 1 d . . . . .
C95 C 0.8314(7) 0.9029(5) 0.1676(5) 0.063(3) Uani 1 1 d . . . . .
H95 H 0.827866 0.935978 0.141611 0.076 Uiso 1 1 calc R U . . .
C96 C -0.0349(6) 0.3693(7) 0.0196(7) 0.086(3) Uani 1 1 d . U . . .
C97 C 0.3842(7) 0.7132(5) 0.5360(8) 0.083(4) Uani 1 1 d . . . . .
H97 H 0.342018 0.740078 0.536261 0.100 Uiso 1 1 calc R U . . .
C98 C 0.5014(7) 0.6660(5) 0.5918(6) 0.070(3) Uani 1 1 d . . . . .
C99 C 0.3590(6) 0.4861(5) 0.5538(9) 0.093(5) Uani 1 1 d . . . . .
H99 H 0.335805 0.483817 0.593494 0.112 Uiso 1 1 calc R U . . .
C100 C 0.6917(6) 0.3618(5) 0.0875(6) 0.068(3) Uani 1 1 d . . . . .
H100 H 0.742039 0.342999 0.088830 0.082 Uiso 1 1 calc R U . . .
C101 C 0.5169(8) 0.3663(5) 0.1877(6) 0.082(4) Uani 1 1 d . . . . .
H10A H 0.522768 0.397156 0.219368 0.123 Uiso 1 1 calc R U . . .
H10B H 0.533030 0.330622 0.209256 0.123 Uiso 1 1 calc R U . . .
H10C H 0.460645 0.363806 0.168894 0.123 Uiso 1 1 calc R U . . .
C102 C 0.3175(6) 0.4665(5) 0.4947(8) 0.090(5) Uani 1 1 d . . . . .
H102 H 0.264168 0.452602 0.494856 0.108 Uiso 1 1 calc R U . . .
C103 C 1.1699(7) 0.4345(5) 0.6500(8) 0.092(4) Uani 1 1 d . U . . .
H103 H 1.208117 0.436448 0.687396 0.110 Uiso 1 1 calc R U . . .
C104 C -0.0617(8) 0.4338(7) 0.1808(7) 0.088(4) Uani 1 1 d D . . . .
C105 C -0.1559(7) 0.3322(7) -0.0410(8) 0.096(3) Uani 1 1 d . U . . .
H105 H -0.195548 0.333081 -0.077474 0.115 Uiso 1 1 calc R U . . .
C106 C 0.4040(6) 0.7988(4) 0.1095(5) 0.059(3) Uani 1 1 d . . . . .
H106 H 0.372741 0.832125 0.101775 0.071 Uiso 1 1 calc R U . . .
C107 C -0.0941(6) 0.3760(7) -0.0324(7) 0.091(3) Uani 1 1 d . U . . .
C108 C -0.1821(8) 0.4841(7) 0.1595(9) 0.109(6) Uani 1 1 d . . . . .
H108 H -0.234568 0.492845 0.170307 0.131 Uiso 1 1 calc R U . . .
C109 C -0.0344(7) 0.3218(7) 0.0618(8) 0.095(3) Uani 1 1 d . U . . .
H109 H 0.008487 0.316472 0.095226 0.114 Uiso 1 1 calc R U . . .
C110 C -0.0920(7) 0.4219(7) -0.0763(7) 0.097(4) Uani 1 1 d . U . . .
H11D H -0.102676 0.457210 -0.054204 0.146 Uiso 1 1 calc R U . . .
H11E H -0.133035 0.416273 -0.113235 0.146 Uiso 1 1 calc R U . . .
H11F H -0.038697 0.423766 -0.091864 0.146 Uiso 1 1 calc R U . . .
C111 C -0.1562(8) 0.2915(8) 0.0021(8) 0.101(3) Uani 1 1 d . U . . .
H111 H -0.199937 0.265603 -0.001936 0.121 Uiso 1 1 calc R U . . .
C112 C 0.3516(6) 0.4668(5) 0.4376(7) 0.084(4) Uani 1 1 d . . . . .
H112 H 0.323012 0.452321 0.399074 0.101 Uiso 1 1 calc R U . . .
C113 C 0.5639(9) 0.6626(6) 0.6496(7) 0.099(5) Uani 1 1 d . . . . .
H11A H 0.616451 0.673497 0.636667 0.149 Uiso 1 1 calc R U . . .
H11B H 0.566758 0.623767 0.666214 0.149 Uiso 1 1 calc R U . . .
H11C H 0.549319 0.688181 0.683533 0.149 Uiso 1 1 calc R U . . .
C115 C 0.6604(4) 0.6011(3) 0.0971(6) 0.108(4) Uani 1 1 d G U . . .
H115 H 0.707427 0.623032 0.108623 0.130 Uiso 1 1 calc R U . . .
C116 C 0.6256(5) 0.6000(3) 0.0331(5) 0.103(3) Uani 1 1 d DG U . . .
H116 H 0.648792 0.621216 0.000959 0.124 Uiso 1 1 calc R U . . .
C117 C 0.5568(5) 0.5680(4) 0.0162(4) 0.105(3) Uani 1 1 d DG U . . .
C118 C 0.5229(3) 0.5370(3) 0.0632(4) 0.084(3) Uani 1 1 d DG U . . .
C119 C 0.5577(4) 0.5381(3) 0.1272(4) 0.097(3) Uani 1 1 d G U . . .
H119 H 0.534501 0.516892 0.159345 0.116 Uiso 1 1 calc R U . . .
C120 C 0.6265(4) 0.5701(4) 0.1441(4) 0.105(4) Uani 1 1 d G U . . .
H120 H 0.650281 0.570869 0.187817 0.126 Uiso 1 1 calc R U . . .
C121 C 1.1292(6) 0.5807(4) 0.5027(5) 0.111(3) Uani 1 1 d G U . . .
C122 C 1.0606(5) 0.5852(4) 0.5348(6) 0.109(3) Uani 1 1 d G U . . .
C123 C 1.0586(5) 0.6235(4) 0.5853(5) 0.114(3) Uani 1 1 d G U . . .
H123 H 1.011734 0.626594 0.607229 0.136 Uiso 1 1 calc R U . . .
C124 C 1.1251(7) 0.6574(4) 0.6037(5) 0.124(4) Uani 1 1 d G U . . .
H124 H 1.123711 0.683619 0.638267 0.149 Uiso 1 1 calc R U . . .
C125 C 1.1937(5) 0.6529(4) 0.5716(6) 0.126(4) Uani 1 1 d G U . . .
H125 H 1.239117 0.676066 0.584243 0.151 Uiso 1 1 calc R U . . .
C126 C 1.1957(5) 0.6146(5) 0.5211(6) 0.120(3) Uani 1 1 d G U . . .
H126 H 1.242546 0.611489 0.499179 0.144 Uiso 1 1 calc R U . . .
C127 C 1.0914(8) 0.5069(5) 0.6993(7) 0.089(4) Uani 1 1 d . . . . .
H12A H 1.086776 0.546095 0.684305 0.134 Uiso 1 1 d R U . . .
H12B H 1.042546 0.496105 0.718445 0.134 Uiso 1 1 d R U . . .
H12C H 1.138156 0.503185 0.731935 0.134 Uiso 1 1 d R U . . .
C128 C 0.6461(6) 0.3552(5) 0.1393(6) 0.072(3) Uani 1 1 d . . . . .
H128 H 0.668302 0.335576 0.176990 0.086 Uiso 1 1 calc R U . . .
C129 C 0.4416(8) 0.7080(6) 0.5902(7) 0.091(5) Uani 1 1 d . . . . .
H129 H 0.440218 0.732980 0.625943 0.109 Uiso 1 1 calc R U . . .
C130 C -0.0960(7) 0.2841(7) 0.0535(8) 0.099(3) Uani 1 1 d . U . . .
H130 H -0.098000 0.253051 0.082340 0.119 Uiso 1 1 calc R U . . .
C131 C -0.1341(9) 0.4512(9) 0.1987(8) 0.125(6) Uani 1 1 d . . . . .
H131 H -0.150185 0.439690 0.239220 0.150 Uiso 1 1 calc R U . . .
C132 C 0.4655(7) 0.4923(6) 0.3740(7) 0.093(4) Uani 1 1 d D . . . .
H13A H 0.425871 0.479356 0.338863 0.140 Uiso 1 1 calc R U . . .
H13B H 0.513455 0.468261 0.376063 0.140 Uiso 1 1 calc R U . . .
H13C H 0.480559 0.531491 0.365905 0.140 Uiso 1 1 calc R U . . .
C133 C 1.138950 0.544900 0.449830 0.132 Uani 1 1 d . U . . .
H13D H 1.171920 0.512110 0.464370 0.198 Uiso 1 1 d R U . . .
H13E H 1.166300 0.566680 0.418540 0.198 Uiso 1 1 d R U . . .
H13F H 1.086580 0.532010 0.429220 0.198 Uiso 1 1 d R U . . .
C134 C 0.2791(3) 0.6809(3) 0.3055(3) 0.077(3) Uani 1 1 d G U . . .
H134 H 0.236357 0.702424 0.319862 0.092 Uiso 1 1 calc R U . . .
C135 C 0.2685(3) 0.6237(3) 0.2924(3) 0.074(3) Uani 1 1 d G U . . .
H135 H 0.218614 0.606008 0.297796 0.089 Uiso 1 1 calc R U . . .
C136 C 0.3310(4) 0.5922(2) 0.2715(4) 0.082(3) Uani 1 1 d G U . . .
H136 H 0.323805 0.553059 0.262494 0.098 Uiso 1 1 calc R U . . .
C137 C 0.4040(3) 0.6180(3) 0.2636(3) 0.072(2) Uani 1 1 d G U . . .
H137 H 0.446739 0.596525 0.249258 0.087 Uiso 1 1 calc R U . . .
C138 C 0.4146(3) 0.6753(3) 0.2767(3) 0.063(2) Uani 1 1 d G U . . .
C139 C 0.3521(3) 0.7067(2) 0.2977(3) 0.070(2) Uani 1 1 d G U . . .
H139 H 0.359293 0.745891 0.306625 0.084 Uiso 1 1 calc R U . . .
C140 C -0.0233(12) 0.3923(8) 0.2194(8) 0.142(8) Uani 1 1 d D . . . .
H14A H 0.021566 0.409083 0.247374 0.213 Uiso 1 1 calc R U . . .
H14B H -0.002597 0.363231 0.191972 0.213 Uiso 1 1 calc DR U . . .
H14C H -0.061498 0.375258 0.246308 0.213 Uiso 1 1 calc R U . . .
O7 O 0.6705(5) 0.4414(4) 0.3663(4) 0.080(2) Uani 1 1 d . . . . .
H7A H 0.695567 0.465686 0.390096 0.120 Uiso 1 1 calc R U . . .
O3 O 0.600380 0.487010 0.687900 0.092 Uani 1 1 d . . . . .
H3A H 0.648290 0.486530 0.705040 0.138 Uiso 1 1 d . U . . .
C141 C 0.6920(8) 0.4461(7) 0.3035(6) 0.086(3) Uani 1 1 d . . . . .
H14D H 0.647886 0.463690 0.275557 0.130 Uiso 1 1 calc R U . . .
H14E H 0.702738 0.408392 0.286803 0.130 Uiso 1 1 calc R U . . .
H14F H 0.740494 0.469411 0.303904 0.130 Uiso 1 1 calc R U . . .
C142 C 0.5677(8) 0.4313(6) 0.6878(8) 0.101(5) Uani 1 1 d . . . . .
H14G H 0.508893 0.433226 0.685234 0.151 Uiso 1 1 d R U . . .
H14H H 0.583413 0.409816 0.650784 0.151 Uiso 1 1 d R U . . .
H14I H 0.588853 0.412586 0.728214 0.151 Uiso 1 1 d R U . . .
C114 C 0.5194(7) 0.5723(6) -0.0429(8) 0.107(3) Uani 1 1 d D U . . .
H11G H 0.558016 0.583582 -0.072869 0.161 Uiso 1 1 calc R U . . .
H11H H 0.476864 0.600868 -0.043356 0.161 Uiso 1 1 calc R U . . .
H11I H 0.495600 0.535801 -0.056380 0.161 Uiso 1 1 calc R U . . .
O5 O 0.319590 0.518990 0.893070 0.151 Uani 1 1 d . . . . .
H5A H 0.311810 0.506920 0.931490 0.226 Uiso 1 1 d . U . . .
H5B H 0.271510 0.525770 0.874180 0.226 Uiso 1 1 d . U . . .
O6 O 0.524060 0.539350 0.779720 0.163 Uani 1 1 d . . . . .
H6A H 0.528690 0.538190 0.738350 0.244 Uiso 1 1 d . U . . .
H6B H 0.571730 0.549000 0.797440 0.244 Uiso 1 1 d . U . . .
O4 O 0.454760 0.467860 -0.142100 0.153 Uani 1 1 d . . . . .
H4A H 0.409540 0.477910 -0.163840 0.230 Uiso 1 1 d . U . . .
H4B H 0.455100 0.431170 -0.144890 0.230 Uiso 1 1 d . U . . .
O8 O 0.760060 0.602080 0.745330 0.137 Uani 1 1 d . . . . .
H8A H 0.770630 0.638080 0.746200 0.206 Uiso 1 1 d . U . . .
H8B H 0.762710 0.592350 0.785950 0.206 Uiso 1 1 d . U . . .

loop_
_atom_site_aniso_label
_atom_site_aniso_U_11
_atom_site_aniso_U_22
_atom_site_aniso_U_33
_atom_site_aniso_U_23
_atom_site_aniso_U_13
_atom_site_aniso_U_12
Dy1 0.01861(15) 0.03161(17) 0.0481(2) 0.01348(17) 0.00742(13) 0.00201(14)
Dy2 0.02255(17) 0.0429(2) 0.0490(2) -0.01534(19) 0.00373(14) 0.00181(15)
F1 0.039(3) 0.051(3) 0.047(3) 0.008(2) 0.003(2) 0.008(2)
F3 0.047(3) 0.057(3) 0.060(3) -0.004(3) 0.003(3) -0.003(2)
F4 0.053(3) 0.076(4) 0.050(3) -0.013(3) -0.003(2) -0.003(3)
N1 0.021(3) 0.024(3) 0.051(4) 0.013(3) 0.006(3) 0.004(2)
N9 0.024(3) 0.048(4) 0.050(4) -0.011(4) -0.003(3) 0.006(3)
F2 0.048(3) 0.064(3) 0.056(3) -0.005(3) 0.002(2) -0.015(3)
N6 0.020(3) 0.019(3) 0.044(3) 0.000(3) 0.006(3) -0.002(2)
N8 0.020(3) 0.047(4) 0.052(4) -0.015(3) 0.002(3) 0.006(3)
O2 0.067(5) 0.070(5) 0.050(4) -0.002(4) 0.005(4) -0.021(4)
C1 0.019(3) 0.030(4) 0.048(5) 0.001(3) 0.002(3) -0.004(3)
N5 0.015(3) 0.038(4) 0.062(5) 0.017(3) -0.001(3) 0.001(3)
N2 0.018(3) 0.040(4) 0.067(5) 0.024(4) 0.005(3) 0.004(3)
N4 0.016(3) 0.045(4) 0.063(5) 0.023(4) 0.014(3) 0.007(3)
N12 0.020(3) 0.035(4) 0.046(4) -0.006(3) 0.008(3) 0.004(3)
C2 0.021(3) 0.036(4) 0.042(4) 0.012(3) 0.003(3) 0.004(3)
C3 0.020(4) 0.044(5) 0.066(6) -0.019(4) 0.005(4) 0.001(3)
C4 0.025(4) 0.035(4) 0.028(4) -0.004(3) -0.002(3) 0.000(3)
N7 0.020(3) 0.052(4) 0.044(4) -0.011(3) -0.005(3) 0.000(3)
C5 0.022(4) 0.040(5) 0.047(5) -0.011(4) 0.002(3) 0.009(3)
C6 0.025(4) 0.031(4) 0.039(4) 0.008(3) -0.002(3) -0.002(3)
C7 0.022(4) 0.042(5) 0.044(5) 0.010(4) 0.007(3) -0.006(3)
N11 0.018(3) 0.051(4) 0.059(4) -0.009(4) 0.010(3) -0.003(3)
C8 0.013(3) 0.048(5) 0.062(5) 0.012(5) 0.008(3) -0.004(4)
C9 0.023(4) 0.040(5) 0.055(5) 0.020(4) -0.001(4) 0.001(3)
N10 0.025(3) 0.040(4) 0.051(4) -0.010(3) 0.007(3) 0.001(3)
C10 0.018(3) 0.034(4) 0.036(4) 0.003(3) 0.003(3) 0.007(3)
C11 0.027(4) 0.039(4) 0.042(4) -0.006(4) 0.004(3) 0.004(3)
C12 0.027(4) 0.034(4) 0.046(5) 0.002(4) 0.004(3) -0.004(3)
C13 0.019(4) 0.041(5) 0.060(5) -0.019(4) 0.000(3) 0.003(3)
C14 0.021(4) 0.037(4) 0.046(5) -0.004(4) -0.001(3) -0.003(3)
C15 0.019(3) 0.048(5) 0.041(4) 0.000(4) 0.000(3) 0.008(3)
C16 0.030(4) 0.040(5) 0.055(5) 0.021(4) 0.007(4) 0.002(3)
C17 0.014(3) 0.044(5) 0.047(5) 0.003(4) 0.005(3) 0.012(3)
C18 0.033(4) 0.043(5) 0.036(4) 0.005(4) 0.001(3) -0.012(3)
C19 0.020(3) 0.036(4) 0.033(4) 0.004(3) 0.002(3) -0.006(3)
C20 0.028(4) 0.038(5) 0.087(7) 0.034(5) 0.008(4) -0.001(3)
C21 0.024(4) 0.035(4) 0.036(4) 0.005(3) 0.007(3) -0.005(3)
C22 0.025(4) 0.032(4) 0.049(5) 0.014(4) 0.007(3) -0.011(3)
C23 0.021(4) 0.034(4) 0.063(5) 0.010(4) 0.012(4) 0.005(3)
C24 0.028(4) 0.036(4) 0.041(4) 0.002(4) 0.003(3) 0.005(3)
N3 0.020(3) 0.033(3) 0.049(4) 0.014(3) 0.002(3) 0.002(3)
C25 0.021(4) 0.034(4) 0.054(5) 0.020(4) 0.002(3) 0.002(3)
O1 0.055(4) 0.034(3) 0.059(4) 0.003(3) 0.011(3) -0.008(3)
C26 0.031(4) 0.042(5) 0.065(6) -0.014(4) 0.003(4) 0.012(3)
C27 0.015(3) 0.021(3) 0.053(5) 0.006(3) 0.004(3) -0.002(3)
C28 0.033(4) 0.024(4) 0.049(5) 0.000(3) 0.003(3) 0.005(3)
C29 0.024(4) 0.023(4) 0.074(6) 0.022(4) -0.008(4) 0.002(3)
C30 0.023(4) 0.031(4) 0.060(5) -0.011(4) 0.000(4) 0.005(3)
C31 0.015(3) 0.048(5) 0.057(5) 0.025(4) 0.009(3) 0.003(3)
C32 0.042(5) 0.052(6) 0.084(8) -0.022(6) -0.006(5) 0.011(5)
C33 0.027(4) 0.042(5) 0.049(5) -0.009(4) 0.010(3) 0.006(3)
C34 0.031(4) 0.034(4) 0.056(5) -0.020(4) 0.006(4) 0.001(3)
C35 0.023(4) 0.041(4) 0.052(5) -0.008(4) 0.002(3) 0.004(3)
C36 0.022(4) 0.039(5) 0.071(6) 0.018(4) 0.004(4) 0.002(3)
C37 0.030(4) 0.047(5) 0.043(5) -0.015(4) 0.006(3) 0.005(3)
C38 0.013(3) 0.021(4) 0.092(7) 0.007(4) -0.007(4) -0.007(3)
C39 0.014(4) 0.048(5) 0.092(7) 0.042(5) 0.017(4) 0.005(3)
C40 0.021(4) 0.069(7) 0.070(6) -0.024(5) 0.018(4) -0.006(4)
C41 0.045(5) 0.049(5) 0.044(5) 0.005(4) -0.007(4) 0.001(4)
C42 0.026(4) 0.038(4) 0.049(5) -0.008(4) 0.006(3) -0.001(3)
C43 0.021(3) 0.044(5) 0.058(5) -0.018(5) -0.001(3) -0.008(4)
C44 0.032(4) 0.027(4) 0.062(5) 0.016(4) 0.007(4) 0.002(3)
C45 0.015(4) 0.039(5) 0.118(9) 0.029(5) 0.002(5) 0.007(3)
C46 0.032(4) 0.043(5) 0.089(7) 0.018(5) 0.018(5) -0.003(4)
C47 0.034(4) 0.031(4) 0.050(5) -0.005(4) 0.005(4) -0.004(3)
C48 0.039(5) 0.057(5) 0.038(5) -0.002(4) 0.008(4) -0.016(4)
C49 0.030(4) 0.056(5) 0.042(5) -0.031(4) 0.008(3) -0.002(4)
C50 0.035(5) 0.053(5) 0.055(6) 0.008(4) -0.004(4) 0.019(4)
C51 0.025(4) 0.041(5) 0.061(5) -0.020(4) 0.005(4) 0.002(3)
C52 0.032(4) 0.052(5) 0.051(5) -0.010(4) -0.005(4) 0.012(4)
C53 0.031(4) 0.057(6) 0.069(6) -0.028(5) 0.016(4) -0.009(4)
C54 0.045(5) 0.044(5) 0.045(5) 0.021(4) -0.003(4) -0.013(4)
C55 0.013(3) 0.026(4) 0.059(5) 0.007(4) 0.008(3) 0.004(3)
B2 0.020(4) 0.024(4) 0.036(5) 0.004(3) 0.006(3) -0.001(3)
C56 0.049(6) 0.047(5) 0.063(6) -0.013(5) -0.013(5) 0.017(4)
C57 0.033(5) 0.062(6) 0.071(7) -0.042(5) 0.003(4) 0.001(4)
C58 0.037(4) 0.054(5) 0.035(4) -0.018(4) 0.009(3) -0.001(4)
C59 0.054(5) 0.033(4) 0.059(6) 0.003(4) 0.004(4) -0.005(4)
C60 0.013(3) 0.050(6) 0.075(6) 0.040(5) 0.009(3) 0.005(3)
C61 0.023(4) 0.047(5) 0.048(5) 0.001(4) -0.003(3) 0.000(3)
C62 0.044(5) 0.050(5) 0.073(6) -0.038(5) 0.006(5) -0.007(4)
C63 0.027(4) 0.041(5) 0.063(6) 0.003(4) 0.011(4) 0.001(3)
C64 0.035(4) 0.046(5) 0.062(6) -0.014(4) 0.016(4) 0.010(4)
C65 0.030(5) 0.089(8) 0.053(6) -0.016(6) -0.001(4) 0.008(5)
C66 0.059(7) 0.069(7) 0.066(7) -0.023(6) -0.027(5) 0.038(6)
C67 0.024(4) 0.029(4) 0.041(4) 0.012(3) 0.000(3) 0.001(3)
B1 0.020(4) 0.027(4) 0.050(5) 0.008(4) 0.007(4) 0.003(3)
C68 0.028(4) 0.041(5) 0.072(6) 0.027(5) 0.025(4) 0.007(3)
C69 0.043(5) 0.057(6) 0.073(7) -0.021(5) -0.006(5) 0.016(5)
C70 0.025(4) 0.073(6) 0.050(5) -0.009(5) 0.002(4) -0.010(4)
C71 0.028(4) 0.095(8) 0.061(6) 0.005(6) 0.016(4) -0.001(5)
C72 0.031(4) 0.052(5) 0.083(7) 0.043(5) 0.023(4) 0.021(4)
C73 0.040(5) 0.060(6) 0.123(10) 0.032(7) 0.043(6) -0.002(5)
C74 0.026(4) 0.063(6) 0.062(6) -0.033(5) 0.011(4) 0.005(4)
C75 0.080(8) 0.056(6) 0.054(6) 0.010(5) 0.001(5) -0.040(6)
C76 0.042(5) 0.047(5) 0.071(7) -0.001(5) 0.006(5) -0.004(4)
C77 0.041(5) 0.051(5) 0.049(5) -0.014(4) 0.009(4) 0.000(4)
C78 0.022(4) 0.047(5) 0.060(6) -0.017(4) -0.008(4) 0.003(3)
C79 0.024(5) 0.067(8) 0.194(16) 0.059(8) 0.026(8) -0.001(5)
C80 0.033(5) 0.041(5) 0.099(8) -0.009(5) 0.013(5) 0.007(4)
C81 0.054(5) 0.032(4) 0.053(5) 0.008(4) -0.007(4) 0.000(4)
C82 0.031(5) 0.079(7) 0.073(7) -0.042(6) 0.007(5) -0.004(5)
C83 0.054(5) 0.038(5) 0.048(5) -0.017(4) -0.015(4) 0.012(4)
C84 0.028(5) 0.054(6) 0.115(9) 0.031(6) 0.022(6) 0.002(4)
C85 0.021(4) 0.039(4) 0.072(6) -0.005(4) -0.023(4) -0.006(3)
C86 0.068(8) 0.125(12) 0.068(7) 0.008(8) -0.002(6) -0.065(8)
C87 0.031(4) 0.060(6) 0.066(6) -0.009(5) 0.003(4) 0.013(4)
C88 0.023(4) 0.063(6) 0.102(9) 0.034(6) -0.005(5) -0.010(4)
C89 0.040(5) 0.072(7) 0.097(9) 0.045(7) 0.027(5) 0.024(5)
C90 0.052(6) 0.064(6) 0.049(6) 0.021(5) -0.015(4) -0.016(5)
C91 0.043(6) 0.062(7) 0.139(12) -0.044(8) 0.005(7) 0.004(5)
C92 0.043(6) 0.092(9) 0.064(7) -0.024(6) -0.010(5) 0.025(5)
C93 0.035(4) 0.081(6) 0.145(7) 0.086(6) 0.022(5) 0.012(5)
C94 0.031(5) 0.058(6) 0.099(8) 0.042(6) -0.017(5) -0.010(4)
C95 0.072(7) 0.056(6) 0.057(6) 0.001(5) -0.013(5) 0.030(5)
C96 0.035(4) 0.127(7) 0.097(6) -0.078(5) 0.021(4) -0.014(5)
C97 0.057(7) 0.078(8) 0.123(11) 0.043(8) 0.052(8) 0.039(6)
C98 0.064(7) 0.068(7) 0.084(8) 0.028(6) 0.032(6) 0.023(5)
C99 0.024(5) 0.085(9) 0.174(15) 0.058(10) 0.024(7) 0.007(5)
C100 0.033(5) 0.081(8) 0.086(8) -0.035(7) -0.011(5) 0.010(5)
C101 0.098(9) 0.073(8) 0.069(8) 0.002(6) -0.013(7) 0.026(7)
C102 0.020(5) 0.075(7) 0.175(14) 0.072(9) 0.015(7) 0.000(5)
C103 0.054(7) 0.063(8) 0.149(12) 0.066(7) -0.033(7) -0.023(6)
C104 0.081(8) 0.100(11) 0.090(9) 0.005(8) 0.041(7) 0.006(7)
C105 0.046(4) 0.136(7) 0.108(7) -0.068(6) 0.023(5) -0.009(5)
C106 0.055(6) 0.054(6) 0.066(7) 0.012(5) -0.006(5) 0.010(5)
C107 0.035(4) 0.132(7) 0.109(6) -0.072(6) 0.024(5) -0.009(5)
C108 0.050(7) 0.131(13) 0.159(15) -0.019(11) 0.067(9) -0.006(8)
C109 0.048(5) 0.129(7) 0.113(7) -0.058(6) 0.031(5) -0.024(5)
C110 0.048(6) 0.150(10) 0.093(8) -0.060(8) 0.002(6) 0.004(7)
C111 0.051(5) 0.139(7) 0.118(7) -0.070(6) 0.032(5) -0.014(5)
C112 0.041(6) 0.073(7) 0.132(11) 0.058(8) -0.016(6) -0.019(5)
C113 0.115(11) 0.104(11) 0.083(9) -0.012(8) 0.035(9) 0.025(9)
C115 0.059(6) 0.078(7) 0.188(9) -0.039(7) 0.017(6) 0.003(5)
C116 0.054(6) 0.075(6) 0.184(9) -0.024(7) 0.028(6) 0.006(5)
C117 0.048(6) 0.084(7) 0.183(9) -0.017(7) 0.019(6) 0.003(5)
C118 0.023(4) 0.062(6) 0.169(8) -0.042(6) 0.019(5) -0.004(4)
C119 0.029(4) 0.064(6) 0.190(9) -0.030(7) -0.020(5) 0.012(4)
C120 0.051(6) 0.080(7) 0.182(10) -0.042(7) -0.002(7) 0.003(5)
C121 0.070(5) 0.098(6) 0.162(7) 0.075(6) -0.001(5) -0.002(5)
C122 0.066(5) 0.095(6) 0.163(7) 0.078(6) -0.001(5) 0.002(5)
C123 0.075(5) 0.100(6) 0.162(7) 0.073(6) -0.005(6) -0.008(5)
C124 0.091(6) 0.105(7) 0.170(8) 0.072(6) -0.010(6) -0.015(6)
C125 0.090(6) 0.109(7) 0.175(8) 0.072(6) -0.010(6) -0.010(6)
C126 0.080(6) 0.104(7) 0.174(8) 0.078(6) 0.002(6) -0.010(5)
C127 0.093(9) 0.062(8) 0.107(11) 0.029(8) -0.019(8) -0.003(7)
C128 0.040(5) 0.098(9) 0.075(7) -0.001(7) -0.008(5) 0.032(6)
C129 0.098(10) 0.082(9) 0.106(10) 0.026(8) 0.067(9) 0.048(8)
C130 0.056(5) 0.133(7) 0.112(7) -0.063(6) 0.031(5) -0.019(5)
C131 0.072(9) 0.185(18) 0.129(13) 0.019(13) 0.061(9) 0.043(11)
C132 0.057(7) 0.097(10) 0.119(11) 0.030(9) -0.022(7) -0.028(7)
C133 0.128 0.098 0.175 0.055 0.034 0.013
C134 0.046(4) 0.104(6) 0.077(5) 0.013(5) -0.009(4) -0.021(5)
C135 0.046(4) 0.097(6) 0.076(5) 0.025(5) -0.006(4) -0.022(4)
C136 0.063(5) 0.088(6) 0.088(6) 0.025(5) -0.020(5) -0.021(5)
C137 0.053(4) 0.082(5) 0.077(5) 0.021(5) -0.013(4) -0.023(4)
C138 0.036(4) 0.081(5) 0.069(5) 0.016(5) -0.001(4) -0.021(4)
C139 0.040(4) 0.095(6) 0.075(5) 0.015(5) 0.004(4) -0.021(4)
C140 0.21(2) 0.127(15) 0.112(13) 0.013(12) 0.103(14) 0.025(15)
O7 0.066(5) 0.094(6) 0.079(5) -0.024(5) 0.004(4) -0.015(5)
O3 0.067 0.108 0.109 0.004 0.045 -0.027
C141 0.097(9) 0.095(9) 0.067(7) -0.007(8) 0.006(6) -0.014(9)
C142 0.086(9) 0.100(11) 0.116(11) -0.010(9) 0.014(8) -0.039(8)
C114 0.057(5) 0.083(6) 0.182(8) -0.028(6) 0.017(6) -0.005(5)
O5 0.088 0.267 0.103 -0.043 0.036 -0.072
O6 0.193 0.115 0.204 -0.020 0.127 -0.029
O4 0.169 0.100 0.212 -0.048 0.113 -0.041
O8 0.115 0.188 0.104 -0.037 -0.003 -0.034

loop_
_atom_type_symbol
_atom_type_description
_atom_type_scat_dispersion_real
_atom_type_scat_dispersion_imag
_atom_type_scat_source
C C 0.0033 0.0016 'International Tables Vol C Tables 4.2.6.8 and 6.1.1.4'
H H 0.0000 0.0000 'International Tables Vol C Tables 4.2.6.8 and 6.1.1.4'
B B 0.0013 0.0007 'International Tables Vol C Tables 4.2.6.8 and 6.1.1.4'
Dy Dy -0.1892 4.4098 'International Tables Vol C Tables 4.2.6.8 and 6.1.1.4'
F F 0.0171 0.0103 'International Tables Vol C Tables 4.2.6.8 and 6.1.1.4'
N N 0.0061 0.0033 'International Tables Vol C Tables 4.2.6.8 and 6.1.1.4'
O O 0.0106 0.0060 'International Tables Vol C Tables 4.2.6.8 and 6.1.1.4'

loop_
_geom_angle_atom_site_label_1
_geom_angle_atom_site_label_2
_geom_angle_atom_site_label_3
_geom_angle
_geom_angle_site_symmetry_1
_geom_angle_site_symmetry_3
_geom_angle_publ_flag
F1 Dy1 N1 89.4(2) . . ?
F1 Dy1 F2 146.40(19) . . ?
F1 Dy1 N6 77.46(19) . . ?
F1 Dy1 N5 75.7(2) . . ?
F1 Dy1 N2 76.8(2) . . ?
F1 Dy1 N4 100.0(2) . . ?
F1 Dy1 N3 80.8(2) . . ?
F1 Dy1 O1 142.8(2) . . ?
N1 Dy1 N6 61.47(17) . . ?
N1 Dy1 N5 121.12(19) . . ?
N1 Dy1 N2 61.60(19) . . ?
N1 Dy1 N4 170.4(2) . . ?
F2 Dy1 N1 83.7(2) . . ?
F2 Dy1 N6 125.8(2) . . ?
F2 Dy1 N5 135.3(2) . . ?
F2 Dy1 N2 70.9(2) . . ?
F2 Dy1 N4 89.6(2) . . ?
F2 Dy1 N3 75.7(2) . . ?
F2 Dy1 O1 70.4(2) . . ?
N6 Dy1 N5 59.73(18) . . ?
N2 Dy1 N6 116.82(18) . . ?
N2 Dy1 N5 152.3(2) . . ?
N4 Dy1 N6 118.23(18) . . ?
N4 Dy1 N5 60.0(2) . . ?
N4 Dy1 N2 122.51(19) . . ?
N3 Dy1 N1 122.78(18) . . ?
N3 Dy1 N6 157.8(2) . . ?
N3 Dy1 N5 110.60(19) . . ?
N3 Dy1 N2 61.26(19) . . ?
N3 Dy1 N4 61.61(18) . . ?
O1 Dy1 N1 91.2(2) . . ?
O1 Dy1 N6 70.32(18) . . ?
O1 Dy1 N5 72.3(2) . . ?
O1 Dy1 N2 134.6(2) . . ?
O1 Dy1 N4 80.1(2) . . ?
O1 Dy1 N3 128.3(2) . . ?
F3 Dy2 F4 147.9(2) . . ?
F3 Dy2 N9 77.8(2) . . ?
F3 Dy2 N8 76.1(2) . . ?
F3 Dy2 O2 143.7(2) . . ?
F3 Dy2 N12 80.9(2) . . ?
F3 Dy2 N7 98.4(2) . . ?
F3 Dy2 N11 75.7(2) . . ?
F3 Dy2 N10 91.7(2) . . ?
F4 Dy2 N9 76.4(2) . . ?
F4 Dy2 N8 74.7(2) . . ?
F4 Dy2 O2 68.5(2) . . ?
F4 Dy2 N12 122.8(2) . . ?
F4 Dy2 N7 79.0(2) . . ?
F4 Dy2 N11 133.2(2) . . ?
F4 Dy2 N10 92.8(2) . . ?
N9 Dy2 N8 61.02(19) . . ?
N9 Dy2 N12 158.6(2) . . ?
N9 Dy2 N11 115.1(2) . . ?
O2 Dy2 N9 128.8(2) . . ?
O2 Dy2 N8 135.7(2) . . ?
O2 Dy2 N12 71.2(2) . . ?
O2 Dy2 N7 87.9(2) . . ?
O2 Dy2 N11 70.5(2) . . ?
O2 Dy2 N10 83.5(2) . . ?
N12 Dy2 N8 111.99(19) . . ?
N12 Dy2 N11 60.35(19) . . ?
N7 Dy2 N9 121.0(2) . . ?
N7 Dy2 N8 61.0(2) . . ?
N7 Dy2 N12 60.59(19) . . ?
N7 Dy2 N11 120.8(2) . . ?
N11 Dy2 N8 151.7(2) . . ?
N10 Dy2 N9 61.8(2) . . ?
N10 Dy2 N8 122.8(2) . . ?
N10 Dy2 N12 120.94(19) . . ?
N10 Dy2 N7 169.9(2) . . ?
N10 Dy2 N11 61.0(2) . . ?
C2 N1 Dy1 121.4(5) . . ?
C2 N1 C36 118.6(6) . . ?
C36 N1 Dy1 119.8(4) . . ?
C37 N9 Dy2 120.6(6) . . ?
C37 N9 C51 116.6(7) . . ?
C51 N9 Dy2 122.6(5) . . ?
C1 N6 Dy1 119.7(4) . . ?
C1 N6 C23 118.3(6) . . ?
C23 N6 Dy1 121.9(5) . . ?
C3 N8 Dy2 120.4(5) . . ?
C3 N8 C13 119.8(7) . . ?
C13 N8 Dy2 119.4(5) . . ?
Dy2 O2 H2A 127.7 . . ?
Dy2 O2 H2B 127.8 . . ?
H2A O2 H2B 104.5 . . ?
N6 C1 C2 116.0(6) . . ?
N6 C1 C6 123.9(6) . . ?
C6 C1 C2 120.1(7) . . ?
C8 N5 Dy1 120.8(5) . . ?
C8 N5 C60 120.8(6) . . ?
C60 N5 Dy1 118.3(5) . . ?
C31 N2 Dy1 120.9(5) . . ?
C31 N2 C93 115.7(6) . . ?
C93 N2 Dy1 123.2(5) . . ?
C25 N4 Dy1 121.2(5) . . ?
C25 N4 C39 120.3(6) . . ?
C39 N4 Dy1 117.5(5) . . ?
C5 N12 Dy2 119.6(5) . . ?
C11 N12 Dy2 122.2(5) . . ?
C11 N12 C5 118.2(7) . . ?
N1 C2 C1 120.7(7) . . ?
N1 C2 H2 119.7 . . ?
C1 C2 H2 119.7 . . ?
N8 C3 H3 120.0 . . ?
N8 C3 C51 120.0(8) . . ?
C51 C3 H3 120.0 . . ?
C35 C4 B2 121.9(7) . . ?
C41 C4 C35 115.8(7) . . ?
C41 C4 B2 122.1(7) . . ?
C30 N7 Dy2 123.9(5) . . ?
C30 N7 C43 121.9(7) . . ?
C43 N7 Dy2 113.9(5) . . ?
N12 C5 C30 116.8(7) . . ?
N12 C5 C64 120.6(7) . . ?
C64 C5 C30 122.7(7) . . ?
C1 C6 H6 120.0 . . ?
C1 C6 C29 119.9(7) . . ?
C29 C6 H6 120.0 . . ?
C14 C7 H7 119.1 . . ?
C14 C7 C48 121.7(8) . . ?
C48 C7 H7 119.1 . . ?
C49 N11 Dy2 121.3(5) . . ?
C49 N11 C74 117.8(7) . . ?
C74 N11 Dy2 120.9(5) . . ?
N5 C8 H8 120.1 . . ?
N5 C8 C23 119.9(7) . . ?
C23 C8 H8 120.1 . . ?
C12 C9 H9 119.8 . . ?
C54 C9 H9 119.8 . . ?
C54 C9 C12 120.3(7) . . ?
C33 N10 Dy2 121.3(5) . . ?
C33 N10 C40 119.0(6) . . ?
C40 N10 Dy2 119.6(5) . . ?
C24 C10 C42 114.7(7) . . ?
C24 C10 B2 123.2(7) . . ?
C42 C10 B2 121.4(6) . . ?
N12 C11 C49 117.8(7) . . ?
N12 C11 C58 123.5(7) . . ?
C58 C11 C49 118.6(7) . . ?
C9 C12 H12 119.3 . . ?
C27 C12 C9 121.4(8) . . ?
C27 C12 H12 119.3 . . ?
N8 C13 H13 108.5 . . ?
N8 C13 C43 103.8(7) . . ?
N8 C13 C118 114.5(6) . . ?
C43 C13 H13 108.5 . . ?
C43 C13 C118 112.9(6) . . ?
C118 C13 H13 108.5 . . ?
C7 C14 C50 115.9(8) . . ?
C7 C14 B1 121.8(7) . . ?
C50 C14 B1 121.8(7) . . ?
C17 C15 H15 118.6 . . ?
C52 C15 H15 118.6 . . ?
C52 C15 C17 122.8(8) . . ?
C44 C16 H16 120.5 . . ?
C44 C16 C55 119.0(7) . . ?
C55 C16 H16 120.5 . . ?
C15 C17 C47 115.1(8) . . ?
C15 C17 B1 121.9(7) . . ?
C47 C17 B1 121.9(7) . . ?
C19 C18 H18 120.2 . . ?
C19 C18 C54 119.6(8) . . ?
C54 C18 H18 120.2 . . ?
C18 C19 H19 118.3 . . ?
C27 C19 C18 123.5(7) . . ?
C27 C19 H19 118.3 . . ?
C46 C20 C36 120.3(9) . . ?
C46 C20 C94 120.6(9) . . ?
C94 C20 C36 119.1(10) . . ?
C59 C21 B2 122.9(7) . . ?
C70 C21 B2 121.4(7) . . ?
C70 C21 C59 115.2(7) . . ?
C44 C22 H22 120.6 . . ?
C67 C22 H22 120.6 . . ?
C67 C22 C44 118.7(7) . . ?
N6 C23 C8 117.7(7) . . ?
N6 C23 C38 122.2(7) . . ?
C38 C23 C8 120.0(7) . . ?
C10 C24 H24 118.8 . . ?
C10 C24 C77 122.3(8) . . ?
C77 C24 H24 118.8 . . ?
C55 N3 Dy1 122.5(4) . . ?
C67 N3 Dy1 121.8(5) . . ?
C67 N3 C55 115.6(6) . . ?
N4 C25 H25 119.7 . . ?
N4 C25 C55 120.5(7) . . ?
C55 C25 H25 119.7 . . ?
Dy1 O1 H1A 100.7 . . ?
Dy1 O1 H1B 101.5 . . ?
H1A O1 H1B 104.5 . . ?
C37 C26 H26 119.5 . . ?
C80 C26 H26 119.5 . . ?
C80 C26 C37 121.1(7) . . ?
C12 C27 B2 119.5(7) . . ?
C19 C27 C12 116.9(7) . . ?
C19 C27 B2 122.9(6) . . ?
C61 C28 B1 120.7(7) . . ?
C61 C28 C81 116.1(7) . . ?
C81 C28 B1 122.5(7) . . ?
C6 C29 H29 122.0 . . ?
C6 C29 C38 116.1(7) . . ?
C38 C29 H29 122.0 . . ?
N7 C30 C5 119.2(7) . . ?
N7 C30 H30 120.4 . . ?
C5 C30 H30 120.4 . . ?
N2 C31 H31 120.3 . . ?
N2 C31 C67 119.4(6) . . ?
C67 C31 H31 120.3 . . ?
C52 C32 H32 120.4 . . ?
C76 C32 H32 120.4 . . ?
C76 C32 C52 119.2(10) . . ?
N10 C33 H33 120.2 . . ?
N10 C33 C37 119.6(7) . . ?
C37 C33 H33 120.2 . . ?
C58 C34 H34 120.1 . . ?
C58 C34 C64 119.8(8) . . ?
C64 C34 H34 120.1 . . ?
C4 C35 H35 117.5 . . ?
C65 C35 C4 125.0(9) . . ?
C65 C35 H35 117.5 . . ?
N1 C36 C20 117.1(7) . . ?
N1 C36 H36 107.5 . . ?
N1 C36 C93 108.8(7) . . ?
C20 C36 H36 107.5 . . ?
C20 C36 C93 108.2(7) . . ?
C93 C36 H36 107.5 . . ?
N9 C37 C26 122.3(8) . . ?
N9 C37 C33 116.3(7) . . ?
C26 C37 C33 121.2(7) . . ?
C23 C38 C29 119.1(7) . . ?
C23 C38 H38 120.5 . . ?
C29 C38 H38 120.5 . . ?
N4 C39 H39 108.2 . . ?
N4 C39 C60 102.8(7) . . ?
N4 C39 C68 113.5(6) . . ?
C60 C39 H39 108.2 . . ?
C68 C39 H39 108.2 . . ?
C68 C39 C60 115.6(7) . . ?
N10 C40 H40 106.2 . . ?
N10 C40 C53 118.7(7) . . ?
N10 C40 C74 105.9(7) . . ?
C53 C40 H40 106.2 . . ?
C53 C40 C74 112.8(7) . . ?
C74 C40 H40 106.2 . . ?
C4 C41 H41 119.1 . . ?
C4 C41 C95 121.8(9) . . ?
C95 C41 H41 119.1 . . ?
C10 C42 H42 118.9 . . ?
C63 C42 C10 122.2(8) . . ?
C63 C42 H42 118.9 . . ?
N7 C43 C13 104.4(6) . . ?
N7 C43 H43 107.4 . . ?
N7 C43 C78 114.1(7) . . ?
C13 C43 H43 107.4 . . ?
C13 C43 C78 115.6(7) . . ?
C78 C43 H43 107.4 . . ?
C16 C44 C22 118.4(7) . . ?
C16 C44 H44 120.8 . . ?
C22 C44 H44 120.8 . . ?
C73 C45 C60 119.0(10) . . ?
C88 C45 C60 120.7(9) . . ?
C88 C45 C73 120.2(9) . . ?
C20 C46 H46 118.5 . . ?
C20 C46 C84 123.1(11) . . ?
C84 C46 H46 118.4 . . ?
C17 C47 H47 119.7 . . ?
C76 C47 C17 120.6(8) . . ?
C76 C47 H47 119.7 . . ?
C7 C48 H48 119.9 . . ?
C90 C48 C7 120.1(9) . . ?
C90 C48 H48 119.9 . . ?
N11 C49 C11 118.3(7) . . ?
N11 C49 H49 120.9 . . ?
C11 C49 H49 120.9 . . ?
C14 C50 H50 119.3 . . ?
C106 C50 C14 121.5(9) . . ?
C106 C50 H50 119.3 . . ?
N9 C51 C3 115.9(7) . . ?
N9 C51 C85 124.6(7) . . ?
C85 C51 C3 119.5(8) . . ?
C15 C52 H52 119.8 . . ?
C32 C52 C15 120.3(9) . . ?
C32 C52 H52 119.8 . . ?
C57 C53 C40 116.5(9) . . ?
C104 C53 C40 123.8(10) . . ?
C104 C53 C57 119.7(9) . . ?
C9 C54 C18 118.3(8) . . ?
C9 C54 H54 120.8 . . ?
C18 C54 H54 120.8 . . ?
C16 C55 C25 121.6(6) . . ?
N3 C55 C16 124.3(6) . . ?
N3 C55 C25 114.1(6) . . ?
C4 B2 C27 111.9(6) . . ?
C10 B2 C4 101.9(6) . . ?
C10 B2 C27 112.4(6) . . ?
C21 B2 C4 113.7(6) . . ?
C21 B2 C10 115.2(6) . . ?
C21 B2 C27 102.2(6) . . ?
C66 C56 H56 119.2 . . ?
C66 C56 C81 121.6(10) . . ?
C81 C56 H56 119.2 . . ?
C53 C57 H57 120.8 . . ?
C91 C57 C53 118.4(11) . . ?
C91 C57 H57 120.8 . . ?
C11 C58 H58 120.8 . . ?
C34 C58 C11 118.3(7) . . ?
C34 C58 H58 120.8 . . ?
C21 C59 H59 117.6 . . ?
C75 C59 C21 124.8(9) . . ?
C75 C59 H59 117.6 . . ?
N5 C60 C39 104.3(6) . . ?
N5 C60 C45 114.9(7) . . ?
N5 C60 H60 107.0 . . ?
C39 C60 H60 107.0 . . ?
C45 C60 C39 116.0(7) . . ?
C45 C60 H60 107.0 . . ?
C28 C61 H61 118.8 . . ?
C87 C61 C28 122.4(8) . . ?
C87 C61 H61 118.8 . . ?
C78 C62 H62 118.1 . . ?
C78 C62 C82 123.8(11) . . ?
C82 C62 H62 118.1 . . ?
C42 C63 H63 119.5 . . ?
C42 C63 C83 120.9(8) . . ?
C83 C63 H63 119.5 . . ?
C5 C64 H64 120.2 . . ?
C34 C64 C5 119.5(7) . . ?
C34 C64 H64 120.2 . . ?
C35 C65 H65 120.8 . . ?
C35 C65 C92 118.4(9) . . ?
C92 C65 H65 120.8 . . ?
C56 C66 H66 120.2 . . ?
C56 C66 C87 119.7(9) . . ?
C87 C66 H66 120.2 . . ?
C22 C67 C31 120.3(6) . . ?
N3 C67 C22 123.8(7) . . ?
N3 C67 C31 115.7(6) . . ?
C14 B1 C138 104.7(6) . . ?
C17 B1 C14 113.1(6) . . ?
C17 B1 C28 102.8(6) . . ?
C17 B1 C138 111.1(6) . . ?
C28 B1 C14 112.2(6) . . ?
C28 B1 C138 113.1(6) . . ?
C72 C68 C39 123.3(9) . . ?
C72 C68 C98 119.8(8) . . ?
C98 C68 C39 116.8(9) . . ?
C78 C69 C101 122.9(9) . . ?
C128 C69 C78 115.5(10) . . ?
C128 C69 C101 121.6(11) . . ?
C21 C70 H70 119.6 . . ?
C21 C70 C71 120.8(9) . . ?
C71 C70 H70 119.6 . . ?
C70 C71 H71 120.5 . . ?
C86 C71 C70 119.1(9) . . ?
C86 C71 H71 120.5 . . ?
C68 C72 H72 119.5 . . ?
C89 C72 C68 121.0(11) . . ?
C89 C72 H72 119.5 . . ?
C45 C73 H73 119.1 . . ?
C99 C73 C45 121.8(14) . . ?
C99 C73 H73 119.1 . . ?
N11 C74 C40 107.1(7) . . ?
N11 C74 H74 106.9 . . ?
N11 C74 C96 116.4(8) . . ?
C40 C74 H74 106.9 . . ?
C40 C74 C96 112.3(8) . . ?
C96 C74 H74 106.9 . . ?
C59 C75 H75 120.4 . . ?
C86 C75 C59 119.3(11) . . ?
C86 C75 H75 120.4 . . ?
C32 C76 C47 121.9(9) . . ?
C32 C76 H76 119.1 . . ?
C47 C76 H76 119.1 . . ?
C24 C77 H77 119.6 . . ?
C83 C77 C24 120.9(8) . . ?
C83 C77 H77 119.6 . . ?
C62 C78 C43 123.1(9) . . ?
C62 C78 C69 120.6(8) . . ?
C69 C78 C43 116.3(8) . . ?
C84 C79 H79 117.2 . . ?
C84 C79 C103 125.7(11) . . ?
C103 C79 H79 117.2 . . ?
C26 C80 H80 121.4 . . ?
C26 C80 C85 117.2(8) . . ?
C85 C80 H80 121.4 . . ?
C28 C81 H81 119.4 . . ?
C56 C81 C28 121.2(9) . . ?
C56 C81 H81 119.4 . . ?
C62 C82 H82 121.7 . . ?
C100 C82 C62 116.5(10) . . ?
C100 C82 H82 121.7 . . ?
C63 C83 H83 120.6 . . ?
C77 C83 C63 118.9(8) . . ?
C77 C83 H83 120.6 . . ?
C46 C84 H84 122.9 . . ?
C79 C84 C46 114.3(12) . . ?
C79 C84 H84 122.9 . . ?
C51 C85 H85 121.0 . . ?
C80 C85 C51 118.1(8) . . ?
C80 C85 H85 121.0 . . ?
C71 C86 H86 119.6 . . ?
C75 C86 C71 120.8(9) . . ?
C75 C86 H86 119.6 . . ?
C61 C87 C66 118.9(9) . . ?
C61 C87 H87 120.6 . . ?
C66 C87 H87 120.6 . . ?
C45 C88 C112 119.7(11) . . ?
C45 C88 C132 121.2(8) . . ?
C112 C88 C132 119.1(11) . . ?
C72 C89 H89 119.7 . . ?
C97 C89 C72 120.6(12) . . ?
C97 C89 H89 119.7 . . ?
C48 C90 H90 120.6 . . ?
C48 C90 C106 118.9(9) . . ?
C106 C90 H90 120.6 . . ?
C57 C91 H91 120.3 . . ?
C57 C91 C108 119.3(13) . . ?
C108 C91 H91 120.3 . . ?
C65 C92 H92 119.9 . . ?
C65 C92 C95 120.2(9) . . ?
C95 C92 H92 119.9 . . ?
N2 C93 C36 108.4(7) . . ?
N2 C93 H93 111.4 . . ?
N2 C93 C122 109.2(9) . . ?
C36 C93 H93 111.4 . . ?
C36 C93 C122 104.9(10) . . ?
C122 C93 H93 111.4 . . ?
C20 C94 C103 115.8(13) . . ?
C20 C94 C127 126.7(10) . . ?
C103 C94 C127 117.4(11) . . ?
C41 C95 C92 118.7(10) . . ?
C41 C95 H95 120.6 . . ?
C92 C95 H95 120.6 . . ?
C107 C96 C74 121.2(15) . . ?
C107 C96 C109 121.5(13) . . ?
C109 C96 C74 117.3(11) . . ?
C89 C97 H97 119.8 . . ?
C89 C97 C129 120.5(10) . . ?
C129 C97 H97 119.8 . . ?
C68 C98 C113 122.9(9) . . ?
C129 C98 C68 117.8(12) . . ?
C129 C98 C113 119.1(13) . . ?
C73 C99 H99 121.5 . . ?
C73 C99 C102 117.0(13) . . ?
C102 C99 H99 121.5 . . ?
C82 C100 H100 118.9 . . ?
C82 C100 C128 122.2(9) . . ?
C128 C100 H100 118.9 . . ?
C69 C101 H10A 109.5 . . ?
C69 C101 H10B 109.5 . . ?
C69 C101 H10C 109.5 . . ?
H10A C101 H10B 109.5 . . ?
H10A C101 H10C 109.5 . . ?
H10B C101 H10C 109.5 . . ?
C99 C102 H102 118.8 . . ?
C112 C102 C99 122.3(10) . . ?
C112 C102 H102 118.9 . . ?
C79 C103 C94 120.4(12) . . ?
C79 C103 H103 119.8 . . ?
C94 C103 H103 119.8 . . ?
C53 C104 C131 121.2(14) . . ?
C53 C104 C140 123.3(12) . . ?
C131 C104 C140 115.2(14) . . ?
C107 C105 H105 120.3 . . ?
C111 C105 H105 120.3 . . ?
C111 C105 C107 119.4(15) . . ?
C50 C106 C90 121.8(9) . . ?
C50 C106 H106 119.1 . . ?
C90 C106 H106 119.1 . . ?
C96 C107 C105 116.6(16) . . ?
C96 C107 C110 121.3(12) . . ?
C110 C107 C105 122.1(14) . . ?
C91 C108 H108 119.6 . . ?
C131 C108 C91 120.9(11) . . ?
C131 C108 H108 119.6 . . ?
C96 C109 H109 120.4 . . ?
C130 C109 C96 119.1(15) . . ?
C130 C109 H109 120.4 . . ?
C107 C110 H11D 109.5 . . ?
C107 C110 H11E 109.5 . . ?
C107 C110 H11F 109.5 . . ?
H11D C110 H11E 109.5 . . ?
H11D C110 H11F 109.5 . . ?
H11E C110 H11F 109.5 . . ?
C105 C111 H111 118.1 . . ?
C105 C111 C130 123.8(15) . . ?
C130 C111 H111 118.1 . . ?
C88 C112 H112 120.5 . . ?
C102 C112 C88 119.0(13) . . ?
C102 C112 H112 120.5 . . ?
C98 C113 H11A 109.5 . . ?
C98 C113 H11B 109.5 . . ?
C98 C113 H11C 109.5 . . ?
H11A C113 H11B 109.5 . . ?
H11A C113 H11C 109.5 . . ?
H11B C113 H11C 109.5 . . ?
C116 C115 H115 120.0 . . ?
C116 C115 C120 120.0 . . ?
C120 C115 H115 120.0 . . ?
C115 C116 H116 120.0 . . ?
C115 C116 C117 120.0 . . ?
C117 C116 H116 120.0 . . ?
C118 C117 C116 120.0 . . ?
C114 C117 C116 119.2(7) . . ?
C114 C117 C118 120.4(7) . . ?
C117 C118 C13 121.2(6) . . ?
C117 C118 C119 120.0 . . ?
C119 C118 C13 118.5(6) . . ?
C118 C119 H119 120.0 . . ?
C120 C119 C118 120.0 . . ?
C120 C119 H119 120.0 . . ?
C115 C120 H120 120.0 . . ?
C119 C120 C115 120.0 . . ?
C119 C120 H120 120.0 . . ?
C122 C121 C126 120.0 . . ?
C122 C121 C133 126.1(7) . . ?
C126 C121 C133 113.8(7) . . ?
C121 C122 C93 116.3(9) . . ?
C121 C122 C123 120.0 . . ?
C123 C122 C93 123.5(9) . . ?
C122 C123 H123 120.0 . . ?
C122 C123 C124 120.0 . . ?
C124 C123 H123 120.0 . . ?
C123 C124 H124 120.0 . . ?
C125 C124 C123 120.0 . . ?
C125 C124 H124 120.0 . . ?
C124 C125 H125 120.0 . . ?
C124 C125 C126 120.0 . . ?
C126 C125 H125 120.0 . . ?
C121 C126 H126 120.0 . . ?
C125 C126 C121 120.0 . . ?
C125 C126 H126 120.0 . . ?
C94 C127 H12A 109.6 . . ?
C94 C127 H12B 109.2 . . ?
C94 C127 H12C 109.6 . . ?
H12A C127 H12B 109.5 . . ?
H12A C127 H12C 109.5 . . ?
H12B C127 H12C 109.5 . . ?
C69 C128 H128 119.5 . . ?
C100 C128 C69 121.1(11) . . ?
C100 C128 H128 119.5 . . ?
C97 C129 C98 120.2(13) . . ?
C97 C129 H129 119.9 . . ?
C98 C129 H129 119.9 . . ?
C109 C130 C111 119.2(18) . . ?
C109 C130 H130 120.4 . . ?
C111 C130 H130 120.4 . . ?
C104 C131 H131 119.9 . . ?
C108 C131 C104 120.2(15) . . ?
C108 C131 H131 119.9 . . ?
C88 C132 H13A 109.5 . . ?
C88 C132 H13B 109.5 . . ?
C88 C132 H13C 109.5 . . ?
H13A C132 H13B 109.5 . . ?
H13A C132 H13C 109.5 . . ?
H13B C132 H13C 109.5 . . ?
C121 C133 H13D 110.2 . . ?
C121 C133 H13E 107.5 . . ?
C121 C133 H13F 110.7 . . ?
H13D C133 H13E 109.5 . . ?
H13D C133 H13F 109.5 . . ?
H13E C133 H13F 109.5 . . ?
C135 C134 H134 120.0 . . ?
C135 C134 C139 120.0 . . ?
C139 C134 H134 120.0 . . ?
C134 C135 H135 120.0 . . ?
C136 C135 C134 120.0 . . ?
C136 C135 H135 120.0 . . ?
C135 C136 H136 120.0 . . ?
C135 C136 C137 120.0 . . ?
C137 C136 H136 120.0 . . ?
C136 C137 H137 120.0 . . ?
C138 C137 C136 120.0 . . ?
C138 C137 H137 120.0 . . ?
C137 C138 B1 123.1(5) . . ?
C137 C138 C139 120.0 . . ?
C139 C138 B1 116.6(5) . . ?
C134 C139 H139 120.0 . . ?
C138 C139 C134 120.0 . . ?
C138 C139 H139 120.0 . . ?
C104 C140 H14A 109.5 . . ?
C104 C140 H14B 109.5 . . ?
C104 C140 H14C 109.5 . . ?
H14A C140 H14B 109.5 . . ?
H14A C140 H14C 109.5 . . ?
H14B C140 H14C 109.5 . . ?
C141 O7 H7A 109.5 . . ?
C142 O3 H3A 109.6 . . ?
O7 C141 H14D 109.5 . . ?
O7 C141 H14E 109.5 . . ?
O7 C141 H14F 109.5 . . ?
H14D C141 H14E 109.5 . . ?
H14D C141 H14F 109.5 . . ?
H14E C141 H14F 109.5 . . ?
O3 C142 H14G 109.8 . . ?
O3 C142 H14H 110.3 . . ?
O3 C142 H14I 108.3 . . ?
H14G C142 H14H 109.5 . . ?
H14G C142 H14I 109.5 . . ?
H14H C142 H14I 109.5 . . ?
C117 C114 H11G 109.5 . . ?
C117 C114 H11H 109.5 . . ?
C117 C114 H11I 109.5 . . ?
H11G C114 H11H 109.5 . . ?
H11G C114 H11I 109.5 . . ?
H11H C114 H11I 109.5 . . ?
H5A O5 H5B 104.5 . . ?
H6A O6 H6B 104.4 . . ?
H4A O4 H4B 104.5 . . ?
H8A O8 H8B 104.5 . . ?

loop_
_geom_bond_atom_site_label_1
_geom_bond_atom_site_label_2
_geom_bond_distance
_geom_bond_site_symmetry_2
_geom_bond_publ_flag
Dy1 F1 2.161(5) . ?
Dy1 N1 2.616(6) . ?
Dy1 F2 2.204(5) . ?
Dy1 N6 2.674(6) . ?
Dy1 N5 2.742(6) . ?
Dy1 N2 2.642(6) . ?
Dy1 N4 2.623(6) . ?
Dy1 N3 2.576(6) . ?
Dy1 O1 2.359(6) . ?
Dy2 F3 2.148(6) . ?
Dy2 F4 2.164(5) . ?
Dy2 N9 2.612(8) . ?
Dy2 N8 2.702(7) . ?
Dy2 O2 2.416(7) . ?
Dy2 N12 2.661(6) . ?
Dy2 N7 2.613(6) . ?
Dy2 N11 2.676(7) . ?
Dy2 N10 2.600(6) . ?
N1 C2 1.265(9) . ?
N1 C36 1.469(9) . ?
N9 C37 1.342(10) . ?
N9 C51 1.356(11) . ?
N6 C1 1.321(9) . ?
N6 C23 1.350(9) . ?
N8 C3 1.268(10) . ?
N8 C13 1.475(9) . ?
O2 H2A 0.8716 . ?
O2 H2B 0.8713 . ?
C1 C2 1.478(10) . ?
C1 C6 1.369(11) . ?
N5 C8 1.278(11) . ?
N5 C60 1.494(9) . ?
N2 C31 1.244(10) . ?
N2 C93 1.499(11) . ?
N4 C25 1.256(10) . ?
N4 C39 1.489(9) . ?
N12 C5 1.354(9) . ?
N12 C11 1.313(10) . ?
C2 H2 0.9500 . ?
C3 H3 0.9500 . ?
C3 C51 1.469(11) . ?
C4 C35 1.403(10) . ?
C4 C41 1.388(11) . ?
C4 B2 1.662(10) . ?
N7 C30 1.254(10) . ?
N7 C43 1.493(9) . ?
C5 C30 1.437(11) . ?
C5 C64 1.416(12) . ?
C6 H6 0.9500 . ?
C6 C29 1.394(10) . ?
C7 H7 0.9500 . ?
C7 C14 1.389(11) . ?
C7 C48 1.412(12) . ?
N11 C49 1.315(10) . ?
N11 C74 1.476(9) . ?
C8 H8 0.9500 . ?
C8 C23 1.433(11) . ?
C9 H9 0.9500 . ?
C9 C12 1.406(12) . ?
C9 C54 1.391(13) . ?
N10 C33 1.291(10) . ?
N10 C40 1.481(10) . ?
C10 C24 1.394(10) . ?
C10 C42 1.429(11) . ?
C10 B2 1.635(11) . ?
C11 C49 1.448(10) . ?
C11 C58 1.417(11) . ?
C12 H12 0.9500 . ?
C12 C27 1.392(10) . ?
C13 H13 1.0000 . ?
C13 C43 1.525(13) . ?
C13 C118 1.558(9) . ?
C14 C50 1.422(11) . ?
C14 B1 1.651(12) . ?
C15 H15 0.9500 . ?
C15 C17 1.408(11) . ?
C15 C52 1.373(12) . ?
C16 H16 0.9500 . ?
C16 C44 1.363(11) . ?
C16 C55 1.385(11) . ?
C17 C47 1.408(11) . ?
C17 B1 1.644(12) . ?
C18 H18 0.9500 . ?
C18 C19 1.387(11) . ?
C18 C54 1.398(12) . ?
C19 H19 0.9500 . ?
C19 C27 1.369(11) . ?
C20 C36 1.512(11) . ?
C20 C46 1.365(14) . ?
C20 C94 1.406(15) . ?
C21 B2 1.620(10) . ?
C21 C59 1.408(11) . ?
C21 C70 1.391(11) . ?
C22 H22 0.9500 . ?
C22 C44 1.399(11) . ?
C22 C67 1.396(10) . ?
C23 C38 1.382(11) . ?
C24 H24 0.9500 . ?
C24 C77 1.388(11) . ?
N3 C55 1.360(9) . ?
N3 C67 1.337(9) . ?
C25 H25 0.9500 . ?
C25 C55 1.466(10) . ?
O1 H1A 0.8701 . ?
O1 H1B 0.8699 . ?
C26 H26 0.9500 . ?
C26 C37 1.397(11) . ?
C26 C80 1.392(12) . ?
C27 B2 1.666(11) . ?
C28 C61 1.400(11) . ?
C28 B1 1.648(10) . ?
C28 C81 1.402(11) . ?
C29 H29 0.9500 . ?
C29 C38 1.436(10) . ?
C30 H30 0.9500 . ?
C31 H31 0.9500 . ?
C31 C67 1.465(10) . ?
C32 H32 0.9500 . ?
C32 C52 1.358(14) . ?
C32 C76 1.356(15) . ?
C33 H33 0.9500 . ?
C33 C37 1.441(11) . ?
C34 H34 0.9500 . ?
C34 C58 1.341(11) . ?
C34 C64 1.370(12) . ?
C35 H35 0.9500 . ?
C35 C65 1.362(12) . ?
C36 H36 1.0000 . ?
C36 C93 1.548(13) . ?
C38 H38 0.9500 . ?
C39 H39 1.0000 . ?
C39 C60 1.529(14) . ?
C39 C68 1.519(11) . ?
C40 H40 1.0000 . ?
C40 C53 1.532(10) . ?
C40 C74 1.533(12) . ?
C41 H41 0.9500 . ?
C41 C95 1.412(13) . ?
C42 H42 0.9500 . ?
C42 C63 1.351(12) . ?
C43 H43 1.0000 . ?
C43 C78 1.535(10) . ?
C44 H44 0.9500 . ?
C45 C60 1.528(10) . ?
C45 C73 1.398(15) . ?
C45 C88 1.375(16) . ?
C46 H46 0.9500 . ?
C46 C84 1.426(13) . ?
C47 H47 0.9500 . ?
C47 C76 1.389(13) . ?
C48 H48 0.9500 . ?
C48 C90 1.362(14) . ?
C49 H49 0.9500 . ?
C50 H50 0.9500 . ?
C50 C106 1.355(14) . ?
C51 C85 1.403(12) . ?
C52 H52 0.9500 . ?
C53 C57 1.408(15) . ?
C53 C104 1.348(15) . ?
C54 H54 0.9500 . ?
C56 H56 0.9500 . ?
C56 C66 1.332(16) . ?
C56 C81 1.390(12) . ?
C57 H57 0.9500 . ?
C57 C91 1.387(13) . ?
C58 H58 0.9500 . ?
C59 H59 0.9500 . ?
C59 C75 1.391(12) . ?
C60 H60 1.0000 . ?
C61 H61 0.9500 . ?
C61 C87 1.382(11) . ?
C62 H62 0.9500 . ?
C62 C78 1.360(13) . ?
C62 C82 1.374(13) . ?
C63 H63 0.9500 . ?
C63 C83 1.389(13) . ?
C64 H64 0.9500 . ?
C65 H65 0.9500 . ?
C65 C92 1.381(16) . ?
C66 H66 0.9500 . ?
C66 C87 1.411(15) . ?
B1 C138 1.687(9) . ?
C68 C72 1.396(13) . ?
C68 C98 1.418(15) . ?
C69 C78 1.431(14) . ?
C69 C101 1.447(17) . ?
C69 C128 1.405(13) . ?
C70 H70 0.9500 . ?
C70 C71 1.435(13) . ?
C71 H71 0.9500 . ?
C71 C86 1.423(18) . ?
C72 H72 0.9500 . ?
C72 C89 1.360(13) . ?
C73 H73 0.9500 . ?
C73 C99 1.374(14) . ?
C74 H74 1.0000 . ?
C74 C96 1.552(14) . ?
C75 H75 0.9500 . ?
C75 C86 1.316(18) . ?
C76 H76 0.9500 . ?
C77 H77 0.9500 . ?
C77 C83 1.350(13) . ?
C79 H79 0.9500 . ?
C79 C84 1.33(2) . ?
C79 C103 1.36(2) . ?
C80 H80 0.9500 . ?
C80 C85 1.398(12) . ?
C81 H81 0.9500 . ?
C82 H82 0.9500 . ?
C82 C100 1.375(16) . ?
C83 H83 0.9500 . ?
C84 H84 0.9500 . ?
C85 H85 0.9500 . ?
C86 H86 0.9500 . ?
C87 H87 0.9500 . ?
C88 C112 1.412(13) . ?
C88 C132 1.493(15) . ?
C89 H89 0.9500 . ?
C89 C97 1.363(19) . ?
C90 H90 0.9500 . ?
C90 C106 1.382(15) . ?
C91 H91 0.9500 . ?
C91 C108 1.39(2) . ?
C92 H92 0.9500 . ?
C92 C95 1.418(16) . ?
C93 H93 1.0000 . ?
C93 C122 1.581(15) . ?
C94 C103 1.417(17) . ?
C94 C127 1.447(18) . ?
C95 H95 0.9500 . ?
C96 C107 1.39(2) . ?
C96 C109 1.42(2) . ?
C97 H97 0.9500 . ?
C97 C129 1.40(2) . ?
C98 C113 1.504(18) . ?
C98 C129 1.407(14) . ?
C99 H99 0.9500 . ?
C99 C102 1.42(2) . ?
C100 H100 0.9500 . ?
C100 C128 1.392(16) . ?
C101 H10A 0.9800 . ?
C101 H10B 0.9800 . ?
C101 H10C 0.9800 . ?
C102 H102 0.9500 . ?
C102 C112 1.37(2) . ?
C103 H103 0.9500 . ?
C104 C131 1.367(17) . ?
C104 C140 1.380(18) . ?
C105 H105 0.9500 . ?
C105 C107 1.460(18) . ?
C105 C111 1.32(2) . ?
C106 H106 0.9500 . ?
C107 C110 1.42(2) . ?
C108 H108 0.9500 . ?
C108 C131 1.33(2) . ?
C109 H109 0.9500 . ?
C109 C130 1.359(18) . ?
C110 H11D 0.9800 . ?
C110 H11E 0.9800 . ?
C110 H11F 0.9800 . ?
C111 H111 0.9500 . ?
C111 C130 1.40(2) . ?
C112 H112 0.9500 . ?
C113 H11A 0.9800 . ?
C113 H11B 0.9800 . ?
C113 H11C 0.9800 . ?
C115 H115 0.9500 . ?
C115 C116 1.3900 . ?
C115 C120 1.3900 . ?
C116 H116 0.9500 . ?
C116 C117 1.3900 . ?
C117 C118 1.3900 . ?
C117 C114 1.318(15) . ?
C118 C119 1.3900 . ?
C119 H119 0.9500 . ?
C119 C120 1.3900 . ?
C120 H120 0.9500 . ?
C121 C122 1.3900 . ?
C121 C126 1.3900 . ?
C121 C133 1.409(10) . ?
C122 C123 1.3900 . ?
C123 H123 0.9500 . ?
C123 C124 1.3900 . ?
C124 H124 0.9500 . ?
C124 C125 1.3900 . ?
C125 H125 0.9500 . ?
C125 C126 1.3900 . ?
C126 H126 0.9500 . ?
C127 H12A 0.9799 . ?
C127 H12B 0.9801 . ?
C127 H12C 0.9800 . ?
C128 H128 0.9500 . ?
C129 H129 0.9500 . ?
C130 H130 0.9500 . ?
C131 H131 0.9500 . ?
C132 H13A 0.9800 . ?
C132 H13B 0.9800 . ?
C132 H13C 0.9800 . ?
C133 H13D 0.9802 . ?
C133 H13E 0.9800 . ?
C133 H13F 0.9800 . ?
C134 H134 0.9500 . ?
C134 C135 1.3900 . ?
C134 C139 1.3900 . ?
C135 H135 0.9500 . ?
C135 C136 1.3900 . ?
C136 H136 0.9500 . ?
C136 C137 1.3900 . ?
C137 H137 0.9500 . ?
C137 C138 1.3900 . ?
C138 C139 1.3900 . ?
C139 H139 0.9500 . ?
C140 H14A 0.9800 . ?
C140 H14B 0.9800 . ?
C140 H14C 0.9800 . ?
O7 H7A 0.8400 . ?
O7 C141 1.393(13) . ?
O3 H3A 0.8400 . ?
O3 C142 1.427(13) . ?
C141 H14D 0.9800 . ?
C141 H14E 0.9800 . ?
C141 H14F 0.9800 . ?
C142 H14G 0.9799 . ?
C142 H14H 0.9801 . ?
C142 H14I 0.9797 . ?
C114 H11G 0.9800 . ?
C114 H11H 0.9800 . ?
C114 H11I 0.9800 . ?
O5 H5A 0.8696 . ?
O5 H5B 0.8697 . ?
O6 H6A 0.8705 . ?
O6 H6B 0.8707 . ?
O4 H4A 0.8700 . ?
O4 H4B 0.8704 . ?
O8 H8A 0.8700 . ?
O8 H8B 0.8701 . ?

loop_
_geom_torsion_atom_site_label_1
_geom_torsion_atom_site_label_2
_geom_torsion_atom_site_label_3
_geom_torsion_atom_site_label_4
_geom_torsion
_geom_torsion_site_symmetry_1
_geom_torsion_site_symmetry_2
_geom_torsion_site_symmetry_3
_geom_torsion_site_symmetry_4
_geom_torsion_publ_flag
Dy1 N1 C2 C1 7.2(10) . . . . ?
Dy1 N1 C36 C20 -171.5(6) . . . . ?
Dy1 N1 C36 C93 -48.5(10) . . . . ?
Dy1 N6 C1 C2 -7.1(9) . . . . ?
Dy1 N6 C1 C6 173.7(6) . . . . ?
Dy1 N6 C23 C8 -0.5(10) . . . . ?
Dy1 N6 C23 C38 -176.1(7) . . . . ?
Dy1 N5 C8 C23 3.1(11) . . . . ?
Dy1 N5 C60 C39 -41.4(7) . . . . ?
Dy1 N5 C60 C45 -169.6(7) . . . . ?
Dy1 N2 C31 C67 6.8(12) . . . . ?
Dy1 N2 C93 C36 -22.0(14) . . . . ?
Dy1 N2 C93 C122 -135.8(7) . . . . ?
Dy1 N4 C25 C55 -0.9(12) . . . . ?
Dy1 N4 C39 C60 -62.2(7) . . . . ?
Dy1 N4 C39 C68 172.3(6) . . . . ?
Dy1 N3 C55 C16 -178.6(7) . . . . ?
Dy1 N3 C55 C25 2.3(10) . . . . ?
Dy1 N3 C67 C22 176.2(6) . . . . ?
Dy1 N3 C67 C31 -8.5(10) . . . . ?
Dy2 N9 C37 C26 179.0(6) . . . . ?
Dy2 N9 C37 C33 -5.6(10) . . . . ?
Dy2 N9 C51 C3 1.1(11) . . . . ?
Dy2 N9 C51 C85 -177.7(7) . . . . ?
Dy2 N8 C3 C51 -0.6(12) . . . . ?
Dy2 N8 C13 C43 -37.5(8) . . . . ?
Dy2 N8 C13 C118 -161.0(6) . . . . ?
Dy2 N12 C5 C30 0.9(10) . . . . ?
Dy2 N12 C5 C64 -178.6(6) . . . . ?
Dy2 N12 C11 C49 -1.8(11) . . . . ?
Dy2 N12 C11 C58 -179.5(6) . . . . ?
Dy2 N7 C30 C5 -1.3(12) . . . . ?
Dy2 N7 C43 C13 -63.9(7) . . . . ?
Dy2 N7 C43 C78 169.0(6) . . . . ?
Dy2 N11 C49 C11 1.1(11) . . . . ?
Dy2 N11 C74 C40 -34.4(10) . . . . ?
Dy2 N11 C74 C96 -160.9(8) . . . . ?
Dy2 N10 C33 C37 3.2(11) . . . . ?
Dy2 N10 C40 C53 179.2(7) . . . . ?
Dy2 N10 C40 C74 -52.8(9) . . . . ?
N1 C36 C93 N2 42.2(13) . . . . ?
N1 C36 C93 C122 158.8(8) . . . . ?
N9 C51 C85 C80 -0.7(14) . . . . ?
N6 C1 C2 N1 0.1(11) . . . . ?
N6 C1 C6 C29 0.2(13) . . . . ?
N6 C23 C38 C29 4.3(14) . . . . ?
N8 C3 C51 N9 -0.3(14) . . . . ?
N8 C3 C51 C85 178.6(9) . . . . ?
N8 C13 C43 N7 62.5(7) . . . . ?
N8 C13 C43 C78 -171.4(7) . . . . ?
N8 C13 C118 C117 -104.7(8) . . . . ?
N8 C13 C118 C119 81.0(8) . . . . ?
C1 N6 C23 C8 176.8(8) . . . . ?
C1 N6 C23 C38 1.3(12) . . . . ?
C1 C6 C29 C38 5.3(12) . . . . ?
N5 C8 C23 N6 -1.7(13) . . . . ?
N5 C8 C23 C38 173.9(9) . . . . ?
N2 C31 C67 C22 176.4(8) . . . . ?
N2 C31 C67 N3 0.9(12) . . . . ?
N2 C93 C122 C121 -126.0(8) . . . . ?
N2 C93 C122 C123 58.0(10) . . . . ?
N4 C25 C55 C16 -180.0(9) . . . . ?
N4 C25 C55 N3 -0.9(12) . . . . ?
N4 C39 C60 N5 62.5(7) . . . . ?
N4 C39 C60 C45 -170.1(7) . . . . ?
N4 C39 C68 C72 93.6(10) . . . . ?
N4 C39 C68 C98 -85.8(10) . . . . ?
N12 C5 C30 N7 0.2(13) . . . . ?
N12 C5 C64 C34 -3.0(14) . . . . ?
N12 C11 C49 N11 0.5(13) . . . . ?
N12 C11 C58 C34 -0.9(13) . . . . ?
C2 N1 C36 C20 14.0(12) . . . . ?
C2 N1 C36 C93 137.0(9) . . . . ?
C2 C1 C6 C29 -179.0(8) . . . . ?
C3 N8 C13 C43 135.2(9) . . . . ?
C3 N8 C13 C118 11.7(12) . . . . ?
C3 C51 C85 C80 -179.5(9) . . . . ?
C4 C35 C65 C92 2.0(14) . . . . ?
C4 C41 C95 C92 -2.2(15) . . . . ?
N7 C43 C78 C62 92.2(10) . . . . ?
N7 C43 C78 C69 -89.2(9) . . . . ?
C5 N12 C11 C49 177.1(8) . . . . ?
C5 N12 C11 C58 -0.6(12) . . . . ?
C6 C1 C2 N1 179.3(8) . . . . ?
C6 C29 C38 C23 -7.4(13) . . . . ?
C7 C14 C50 C106 1.5(13) . . . . ?
C7 C14 B1 C17 149.9(7) . . . . ?
C7 C14 B1 C28 34.1(9) . . . . ?
C7 C14 B1 C138 -89.0(8) . . . . ?
C7 C48 C90 C106 1.3(13) . . . . ?
N11 C74 C96 C107 -107.6(11) . . . . ?
N11 C74 C96 C109 69.9(12) . . . . ?
C8 N5 C60 C39 135.0(8) . . . . ?
C8 N5 C60 C45 6.8(12) . . . . ?
C8 C23 C38 C29 -171.1(8) . . . . ?
C9 C12 C27 C19 -0.6(10) . . . . ?
C9 C12 C27 B2 169.9(6) . . . . ?
N10 C33 C37 N9 1.6(12) . . . . ?
N10 C33 C37 C26 177.1(8) . . . . ?
N10 C40 C53 C57 74.4(11) . . . . ?
N10 C40 C53 C104 -107.5(13) . . . . ?
N10 C40 C74 N11 52.2(10) . . . . ?
N10 C40 C74 C96 -178.8(9) . . . . ?
C10 C24 C77 C83 2.2(12) . . . . ?
C10 C42 C63 C83 0.0(12) . . . . ?
C11 N12 C5 C30 -178.0(8) . . . . ?
C11 N12 C5 C64 2.6(12) . . . . ?
C12 C9 C54 C18 -1.2(11) . . . . ?
C12 C27 B2 C4 153.1(6) . . . . ?
C12 C27 B2 C10 39.1(8) . . . . ?
C12 C27 B2 C21 -84.9(7) . . . . ?
C13 N8 C3 C51 -173.3(8) . . . . ?
C13 C43 C78 C62 -28.9(11) . . . . ?
C13 C43 C78 C69 149.8(8) . . . . ?
C13 C118 C119 C120 174.3(6) . . . . ?
C14 C7 C48 C90 -1.1(12) . . . . ?
C14 C50 C106 C90 -1.4(15) . . . . ?
C14 B1 C138 C137 89.0(6) . . . . ?
C14 B1 C138 C139 -84.3(6) . . . . ?
C15 C17 C47 C76 -0.7(11) . . . . ?
C15 C17 B1 C14 153.1(6) . . . . ?
C15 C17 B1 C28 -85.6(8) . . . . ?
C15 C17 B1 C138 35.7(9) . . . . ?
C17 C15 C52 C32 -3.8(12) . . . . ?
C17 C47 C76 C32 0.3(13) . . . . ?
C17 B1 C138 C137 -148.5(5) . . . . ?
C17 B1 C138 C139 38.1(7) . . . . ?
C18 C19 C27 C12 1.6(10) . . . . ?
C18 C19 C27 B2 -168.5(6) . . . . ?
C19 C18 C54 C9 2.1(11) . . . . ?
C19 C27 B2 C4 -37.1(9) . . . . ?
C19 C27 B2 C10 -151.0(6) . . . . ?
C19 C27 B2 C21 84.9(7) . . . . ?
C20 C36 C93 N2 170.4(9) . . . . ?
C20 C36 C93 C122 -73.1(11) . . . . ?
C20 C46 C84 C79 1.1(13) . . . . ?
C20 C94 C103 C79 -4.3(14) . . . . ?
C21 C59 C75 C86 1.2(16) . . . . ?
C21 C70 C71 C86 -0.1(15) . . . . ?
C23 N6 C1 C2 175.5(7) . . . . ?
C23 N6 C1 C6 -3.6(12) . . . . ?
C24 C10 C42 C63 -0.9(11) . . . . ?
C24 C10 B2 C4 89.5(7) . . . . ?
C24 C10 B2 C21 -34.1(9) . . . . ?
C24 C10 B2 C27 -150.6(6) . . . . ?
C24 C77 C83 C63 -3.0(13) . . . . ?
C25 N4 C39 C60 106.6(9) . . . . ?
C25 N4 C39 C68 -19.0(13) . . . . ?
C26 C80 C85 C51 3.1(14) . . . . ?
C28 C61 C87 C66 1.7(14) . . . . ?
C28 B1 C138 C137 -33.5(9) . . . . ?
C28 B1 C138 C139 153.1(5) . . . . ?
C30 N7 C43 C13 109.6(9) . . . . ?
C30 N7 C43 C78 -17.5(12) . . . . ?
C30 C5 C64 C34 177.5(9) . . . . ?
C31 N2 C93 C36 161.7(9) . . . . ?
C31 N2 C93 C122 47.9(13) . . . . ?
C33 N10 C40 C53 -2.9(13) . . . . ?
C33 N10 C40 C74 125.1(8) . . . . ?
C35 C4 C41 C95 2.6(12) . . . . ?
C35 C4 B2 C10 77.1(8) . . . . ?
C35 C4 B2 C21 -158.3(7) . . . . ?
C35 C4 B2 C27 -43.2(9) . . . . ?
C35 C65 C92 C95 -1.4(15) . . . . ?
C36 N1 C2 C1 -178.4(7) . . . . ?
C36 C20 C46 C84 176.6(7) . . . . ?
C36 C20 C94 C103 -175.1(8) . . . . ?
C36 C20 C94 C127 2.4(14) . . . . ?
C36 C93 C122 C121 118.0(8) . . . . ?
C36 C93 C122 C123 -58.1(10) . . . . ?
C37 N9 C51 C3 176.0(8) . . . . ?
C37 N9 C51 C85 -2.8(13) . . . . ?
C37 C26 C80 C85 -2.0(15) . . . . ?
C39 N4 C25 C55 -169.3(8) . . . . ?
C39 C68 C72 C89 -178.8(8) . . . . ?
C39 C68 C98 C113 3.3(14) . . . . ?
C39 C68 C98 C129 177.9(9) . . . . ?
C40 N10 C33 C37 -174.6(8) . . . . ?
C40 C53 C57 C91 178.1(8) . . . . ?
C40 C53 C104 C131 -179.1(14) . . . . ?
C40 C53 C104 C140 -6(2) . . . . ?
C40 C74 C96 C107 128.5(10) . . . . ?
C40 C74 C96 C109 -54.0(12) . . . . ?
C41 C4 C35 C65 -2.6(12) . . . . ?
C41 C4 B2 C10 -96.6(8) . . . . ?
C41 C4 B2 C21 27.9(10) . . . . ?
C41 C4 B2 C27 143.1(7) . . . . ?
C42 C10 C24 C77 -0.2(10) . . . . ?
C42 C10 B2 C4 -80.3(8) . . . . ?
C42 C10 B2 C21 156.2(7) . . . . ?
C42 C10 B2 C27 39.6(9) . . . . ?
C42 C63 C83 C77 1.9(13) . . . . ?
C43 N7 C30 C5 -174.3(8) . . . . ?
C43 C13 C118 C117 136.8(6) . . . . ?
C43 C13 C118 C119 -37.5(8) . . . . ?
C44 C16 C55 N3 4.5(14) . . . . ?
C44 C16 C55 C25 -176.5(8) . . . . ?
C44 C22 C67 N3 0.3(13) . . . . ?
C44 C22 C67 C31 -174.8(8) . . . . ?
C45 C73 C99 C102 -3.0(16) . . . . ?
C45 C88 C112 C102 0.0(16) . . . . ?
C46 C20 C36 N1 66.1(11) . . . . ?
C46 C20 C36 C93 -57.2(11) . . . . ?
C46 C20 C94 C103 3.3(12) . . . . ?
C46 C20 C94 C127 -179.1(10) . . . . ?
C47 C17 B1 C14 -39.1(9) . . . . ?
C47 C17 B1 C28 82.2(8) . . . . ?
C47 C17 B1 C138 -156.5(7) . . . . ?
C48 C7 C14 C50 -0.3(11) . . . . ?
C48 C7 C14 B1 172.1(7) . . . . ?
C48 C90 C106 C50 -0.1(15) . . . . ?
C49 N11 C74 C40 145.9(9) . . . . ?
C49 N11 C74 C96 19.4(14) . . . . ?
C49 C11 C58 C34 -178.6(8) . . . . ?
C50 C14 B1 C17 -38.2(9) . . . . ?
C50 C14 B1 C28 -153.9(7) . . . . ?
C50 C14 B1 C138 83.0(9) . . . . ?
C51 N9 C37 C26 4.0(12) . . . . ?
C51 N9 C37 C33 179.4(8) . . . . ?
C52 C15 C17 C47 2.4(10) . . . . ?
C52 C15 C17 B1 171.0(7) . . . . ?
C52 C32 C76 C47 -1.6(14) . . . . ?
C53 C40 C74 N11 -176.3(8) . . . . ?
C53 C40 C74 C96 -47.4(13) . . . . ?
C53 C57 C91 C108 -2.0(16) . . . . ?
C53 C104 C131 C108 4(3) . . . . ?
C54 C9 C12 C27 0.4(11) . . . . ?
C54 C18 C19 C27 -2.4(11) . . . . ?
C55 C16 C44 C22 -4.5(13) . . . . ?
C55 N3 C67 C22 -0.6(12) . . . . ?
C55 N3 C67 C31 174.7(7) . . . . ?
B2 C4 C35 C65 -176.7(8) . . . . ?
B2 C4 C41 C95 176.7(8) . . . . ?
B2 C10 C24 C77 -170.6(7) . . . . ?
B2 C10 C42 C63 169.7(7) . . . . ?
B2 C21 C59 C75 173.5(8) . . . . ?
B2 C21 C70 C71 -174.1(8) . . . . ?
C56 C66 C87 C61 -3.4(15) . . . . ?
C57 C53 C104 C131 -1(2) . . . . ?
C57 C53 C104 C140 172.0(15) . . . . ?
C57 C91 C108 C131 5(2) . . . . ?
C58 C11 C49 N11 178.2(8) . . . . ?
C58 C34 C64 C5 1.5(14) . . . . ?
C59 C21 B2 C4 33.3(10) . . . . ?
C59 C21 B2 C10 150.4(8) . . . . ?
C59 C21 B2 C27 -87.4(8) . . . . ?
C59 C21 C70 C71 -1.3(12) . . . . ?
C59 C75 C86 C71 -2.7(17) . . . . ?
C60 N5 C8 C23 -173.2(8) . . . . ?
C60 C39 C68 C72 -24.8(10) . . . . ?
C60 C39 C68 C98 155.9(8) . . . . ?
C60 C45 C73 C99 178.2(9) . . . . ?
C60 C45 C88 C112 -176.5(9) . . . . ?
C60 C45 C88 C132 0.1(14) . . . . ?
C61 C28 B1 C14 41.2(10) . . . . ?
C61 C28 B1 C17 -80.7(9) . . . . ?
C61 C28 B1 C138 159.4(7) . . . . ?
C61 C28 C81 C56 -2.6(12) . . . . ?
C62 C82 C100 C128 -3.5(15) . . . . ?
C64 C5 C30 N7 179.7(9) . . . . ?
C64 C34 C58 C11 0.4(14) . . . . ?
C65 C92 C95 C41 1.6(15) . . . . ?
C66 C56 C81 C28 0.9(14) . . . . ?
C67 C22 C44 C16 2.3(13) . . . . ?
C67 N3 C55 C16 -1.8(12) . . . . ?
C67 N3 C55 C25 179.1(7) . . . . ?
B1 C14 C50 C106 -170.9(8) . . . . ?
B1 C17 C47 C76 -169.3(7) . . . . ?
B1 C28 C61 C87 172.1(8) . . . . ?
B1 C28 C81 C56 -173.2(8) . . . . ?
B1 C138 C139 C134 173.6(6) . . . . ?
C68 C39 C60 N5 -173.4(6) . . . . ?
C68 C39 C60 C45 -45.9(10) . . . . ?
C68 C72 C89 C97 -1.4(14) . . . . ?
C68 C98 C129 C97 3.1(17) . . . . ?
C70 C21 B2 C4 -154.5(7) . . . . ?
C70 C21 B2 C10 -37.4(10) . . . . ?
C70 C21 B2 C27 84.8(8) . . . . ?
C70 C21 C59 C75 0.9(13) . . . . ?
C70 C71 C86 C75 2.2(17) . . . . ?
C72 C68 C98 C113 -176.1(10) . . . . ?
C72 C68 C98 C129 -1.5(14) . . . . ?
C72 C89 C97 C129 3.1(17) . . . . ?
C73 C45 C60 N5 88.0(10) . . . . ?
C73 C45 C60 C39 -34.0(11) . . . . ?
C73 C45 C88 C112 0.4(14) . . . . ?
C73 C45 C88 C132 177.1(10) . . . . ?
C73 C99 C102 C112 3.4(17) . . . . ?
C74 N11 C49 C11 -179.2(8) . . . . ?
C74 C40 C53 C57 -50.2(12) . . . . ?
C74 C40 C53 C104 127.8(12) . . . . ?
C74 C96 C107 C105 178.0(8) . . . . ?
C74 C96 C107 C110 0.8(15) . . . . ?
C74 C96 C109 C130 178.2(9) . . . . ?
C76 C32 C52 C15 3.3(13) . . . . ?
C78 C62 C82 C100 0.5(14) . . . . ?
C78 C69 C128 C100 -6.6(16) . . . . ?
C80 C26 C37 N9 -1.7(14) . . . . ?
C80 C26 C37 C33 -176.9(9) . . . . ?
C81 C28 C61 C87 1.2(12) . . . . ?
C81 C28 B1 C14 -148.6(7) . . . . ?
C81 C28 B1 C17 89.6(9) . . . . ?
C81 C28 B1 C138 -30.3(11) . . . . ?
C81 C56 C66 C87 2.2(15) . . . . ?
C82 C62 C78 C43 177.8(8) . . . . ?
C82 C62 C78 C69 -0.8(14) . . . . ?
C82 C100 C128 C69 6.8(18) . . . . ?
C84 C79 C103 C94 4.0(18) . . . . ?
C88 C45 C60 N5 -95.0(10) . . . . ?
C88 C45 C60 C39 143.0(9) . . . . ?
C88 C45 C73 C99 1.2(15) . . . . ?
C89 C97 C129 C98 -4.0(18) . . . . ?
C91 C108 C131 C104 -6(3) . . . . ?
C93 N2 C31 C67 -176.8(10) . . . . ?
C93 C122 C123 C124 175.9(8) . . . . ?
C94 C20 C36 N1 -115.5(9) . . . . ?
C94 C20 C36 C93 121.3(10) . . . . ?
C94 C20 C46 C84 -1.8(12) . . . . ?
C96 C109 C130 C111 2.9(17) . . . . ?
C98 C68 C72 C89 0.6(13) . . . . ?
C99 C102 C112 C88 -1.9(17) . . . . ?
C101 C69 C78 C43 4.1(14) . . . . ?
C101 C69 C78 C62 -177.2(10) . . . . ?
C101 C69 C128 C100 174.3(11) . . . . ?
C103 C79 C84 C46 -2.2(15) . . . . ?
C104 C53 C57 C91 0.0(15) . . . . ?
C105 C111 C130 C109 2.5(19) . . . . ?
C107 C96 C109 C130 -4.3(17) . . . . ?
C107 C105 C111 C130 -6.3(19) . . . . ?
C109 C96 C107 C105 0.6(15) . . . . ?
C109 C96 C107 C110 -176.6(11) . . . . ?
C111 C105 C107 C96 4.6(16) . . . . ?
C111 C105 C107 C110 -178.2(11) . . . . ?
C113 C98 C129 C97 178.0(12) . . . . ?
C115 C116 C117 C118 0.0 . . . . ?
C115 C116 C117 C114 172.5(10) . . . . ?
C116 C115 C120 C119 0.0 . . . . ?
C116 C117 C118 C13 -174.2(7) . . . . ?
C116 C117 C118 C119 0.0 . . . . ?
C117 C118 C119 C120 0.0 . . . . ?
C118 C13 C43 N7 -172.9(6) . . . . ?
C118 C13 C43 C78 -46.8(9) . . . . ?
C118 C119 C120 C115 0.0 . . . . ?
C120 C115 C116 C117 0.0 . . . . ?
C121 C122 C123 C124 0.0 . . . . ?
C122 C121 C126 C125 0.0 . . . . ?
C122 C123 C124 C125 0.0 . . . . ?
C123 C124 C125 C126 0.0 . . . . ?
C124 C125 C126 C121 0.0 . . . . ?
C126 C121 C122 C93 -176.2(8) . . . . ?
C126 C121 C122 C123 0.0 . . . . ?
C127 C94 C103 C79 177.9(11) . . . . ?
C128 C69 C78 C43 -175.0(9) . . . . ?
C128 C69 C78 C62 3.8(13) . . . . ?
C132 C88 C112 C102 -176.7(11) . . . . ?
C133 C121 C122 C93 5.5(8) . . . . ?
C133 C121 C122 C123 -178.3(8) . . . . ?
C133 C121 C126 C125 178.5(7) . . . . ?
C134 C135 C136 C137 0.0 . . . . ?
C135 C134 C139 C138 0.0 . . . . ?
C135 C136 C137 C138 0.0 . . . . ?
C136 C137 C138 B1 -173.2(6) . . . . ?
C136 C137 C138 C139 0.0 . . . . ?
C137 C138 C139 C134 0.0 . . . . ?
C139 C134 C135 C136 0.0 . . . . ?
C140 C104 C131 C108 -169.3(19) . . . . ?
C114 C117 C118 C13 13.5(10) . . . . ?
C114 C117 C118 C119 -172.4(11) . . . . ?

loop_
_smtbx_masks_void_nr
_smtbx_masks_void_average_x
_smtbx_masks_void_average_y
_smtbx_masks_void_average_z
_smtbx_masks_void_volume
_smtbx_masks_void_count_electrons
_smtbx_masks_void_content
1 -0.020 0.233 0.240 1315.2 541.1 '30 CH3OH'
2 0.082 -0.267 0.760 1315.2 538.7 '30 CH3OH'
